data_1551353
loop_
_publ_author_name
'Brueckner, Tobias'
'Dewhurst, Rian David'
'Dellermann, Theresa'
'M\"uller, Marcel'
'Braunschweig, Holger'

_publ_section_title
;
 Mild Synthesis of Diboryldiborenes by Diboration of B-B Triple Bonds
;
_journal_name_full 'Chemical Science'
_journal_paper_doi 10.1039/C9SC02544H
_journal_year 2019
_chemical_formula_moiety 'C58 H67 B4 N4 S4'
_chemical_formula_sum 'C58 H67 B4 N4 S4'
_chemical_formula_weight 991.63
_space_group_crystal_system triclinic
_space_group_IT_number 2
_space_group_name_Hall '-P 1'
_space_group_name_H-M_alt 'P -1'
_symmetry_space_group_name_Hall '-P 1'
_symmetry_space_group_name_H-M 'P -1'
_atom_sites_solution_hydrogens geom
_atom_sites_solution_primary dual
_atom_sites_solution_secondary difmap
_audit_creation_method SHELXL-2017/1
_audit_update_record
;
2018-11-29 deposited with the CCDC.    2019-06-10 downloaded from the CCDC.
;
_cell_angle_alpha 106.073(17)
_cell_angle_beta 100.060(18)
_cell_angle_gamma 94.42(3)
_cell_formula_units_Z 4
_cell_length_a 12.532(4)
_cell_length_b 18.541(5)
_cell_length_c 26.605(5)
_cell_measurement_reflns_used 9156
_cell_measurement_temperature 100(2)
_cell_measurement_theta_max 26.73
_cell_measurement_theta_min 2.26
_cell_volume 5797(3)
_computing_cell_refinement 'Saint+ ver. V8.37A (Bruker AXS)'
_computing_data_collection 'APEX2 ver. 2014.9 (Bruker AXS)'
_computing_data_reduction 'Saint+ ver. V8.37A (Bruker AXS)'
_computing_molecular_graphics 'ShelXLe (Huebschle et all, 2011)'
_computing_publication_material 'SHELXL-2017/1 (Sheldrick, 2017)'
_computing_structure_refinement 'SHELXL-2017/1 (Sheldrick, 2017)'
_computing_structure_solution 'SHELXT (Sheldrick, 2014)'
_diffrn_ambient_temperature 100(2)
_diffrn_detector 'CMOS area detector (Photon II)'
_diffrn_detector_area_resol_mean 7.5
_diffrn_measured_fraction_theta_full 0.999
_diffrn_measured_fraction_theta_max 0.998
_diffrn_measurement_device_type 'Bruker D8 Quest'
_diffrn_measurement_method '\f and \w scans'
_diffrn_radiation_monochromator 'multi-layer mirror'
_diffrn_radiation_type MoK\a
_diffrn_radiation_wavelength 0.71073
_diffrn_reflns_av_R_equivalents 0.0924
_diffrn_reflns_av_unetI/netI 0.0529
_diffrn_reflns_Laue_measured_fraction_full 0.999
_diffrn_reflns_Laue_measured_fraction_max 0.998
_diffrn_reflns_limit_h_max 15
_diffrn_reflns_limit_h_min -15
_diffrn_reflns_limit_k_max 22
_diffrn_reflns_limit_k_min -22
_diffrn_reflns_limit_l_max 32
_diffrn_reflns_limit_l_min -32
_diffrn_reflns_number 141897
_diffrn_reflns_point_group_measured_fraction_full 0.999
_diffrn_reflns_point_group_measured_fraction_max 0.998
_diffrn_reflns_theta_full 25.242
_diffrn_reflns_theta_max 26.022
_diffrn_reflns_theta_min 2.041
_diffrn_source 'microfocus sealed tube (Incoatec ImS)'
_exptl_absorpt_coefficient_mu 0.203
_exptl_absorpt_correction_T_max 0.7454
_exptl_absorpt_correction_T_min 0.6756
_exptl_absorpt_correction_type multi-scan
_exptl_absorpt_process_details 'SadAbs 2016/2 (Bruker AXS)'
_exptl_crystal_colour red
_exptl_crystal_density_diffrn 1.136
_exptl_crystal_description block
_exptl_crystal_F_000 2108
_exptl_crystal_size_max 0.388
_exptl_crystal_size_mid 0.243
_exptl_crystal_size_min 0.222
_refine_diff_density_max 0.799
_refine_diff_density_min -0.485
_refine_diff_density_rms 0.043
_refine_ls_extinction_method none
_refine_ls_goodness_of_fit_ref 1.037
_refine_ls_hydrogen_treatment constr
_refine_ls_matrix_type full
_refine_ls_number_parameters 1323
_refine_ls_number_reflns 22818
_refine_ls_number_restraints 119
_refine_ls_restrained_S_all 1.040
_refine_ls_R_factor_all 0.0703
_refine_ls_R_factor_gt 0.0497
_refine_ls_shift/su_max 0.001
_refine_ls_shift/su_mean 0.000
_refine_ls_structure_factor_coef Fsqd
_refine_ls_weighting_details 'w=1/[\s^2^(Fo^2^)+(0.0693P)^2^+1.4559P] where P=(Fo^2^+2Fc^2^)/3'
_refine_ls_weighting_scheme calc
_refine_ls_wR_factor_gt 0.1325
_refine_ls_wR_factor_ref 0.1437
_reflns_Friedel_coverage 0.000
_reflns_number_gt 16790
_reflns_number_total 22818
_reflns_threshold_expression 'I > 2\s(I)'
_cod_data_source_file c9sc02544h2.cif
_cod_data_source_block 2b
_cod_depositor_comments
;

2022-11-30
Z value and formula fixed to values more according to usual
chemical conventions.                 miguel
;
_cod_original_formula_sum 'C116 H134 B8 N8 S8'
_cod_original_formula_weight 1983.26
_cod_original_formula_moiety 'C116 H134 B8 N8 S8'
_cod_original_formula_units_Z 2
_cod_database_code 1551353
_shelx_shelxl_version_number 2017/1
_shelx_space_group_comment
;
The symmetry employed for this shelxl refinement is uniquely defined
by the following loop, which should always be used as a source of
symmetry information in preference to the above space-group names.
They are only intended as comments.
;
_shelx_estimated_absorpt_t_min 0.925
_shelx_estimated_absorpt_t_max 0.956

loop_
_space_group_symop_operation_xyz
'x, y, z'
'-x, -y, -z'

loop_
_atom_site_label
_atom_site_type_symbol
_atom_site_fract_x
_atom_site_fract_y
_atom_site_fract_z
_atom_site_U_iso_or_equiv
_atom_site_adp_type
_atom_site_occupancy
_atom_site_site_symmetry_order
_atom_site_calc_flag
_atom_site_refinement_flags_posn
_atom_site_refinement_flags_adp
_atom_site_refinement_flags_occupancy
_atom_site_disorder_assembly
_atom_site_disorder_group
B1_1 B 0.20220(19) 0.74730(12) 0.08636(9) 0.0375(5) Uani 1 1 d . . . . .
N1_1 N 0.30529(13) 0.89612(8) 0.02013(7) 0.0367(4) Uani 1 1 d . . . . .
C1_1 C 0.23905(15) 0.86118(10) 0.04409(7) 0.0327(4) Uani 1 1 d . . . . .
S1_1 S 0.31496(5) 0.76068(4) 0.14303(2) 0.04944(14) Uani 1 1 d . . . . .
B2_1 B 0.20368(17) 0.77326(11) 0.03042(9) 0.0313(4) Uani 1 1 d . . . . .
C2_1 C 0.2483(2) 0.99228(12) 0.08254(11) 0.0629(7) Uani 1 1 d . . . . .
H2A_1 H 0.285111 1.024404 0.118748 0.075 Uiso 1 1 calc R U . . .
H2AB_1 H 0.187036 1.016829 0.068710 0.075 Uiso 1 1 calc R U . . .
S2_1 S 0.07859(5) 0.70824(3) 0.10194(2) 0.04939(14) Uani 1 1 d . . . . .
N2_1 N 0.20992(15) 0.91602(9) 0.08315(7) 0.0413(4) Uani 1 1 d . . . . .
B3_1 B 0.15618(17) 0.72287(12) -0.03081(9) 0.0318(4) Uani 1 1 d . . . . .
S3_1 S 0.03473(4) 0.83074(3) -0.08573(2) 0.04160(12) Uani 1 1 d . . . . .
C3_1 C 0.3269(2) 0.97860(11) 0.04580(11) 0.0561(6) Uani 1 1 d . . . . .
H3A_1 H 0.312923 1.006481 0.019018 0.067 Uiso 1 1 calc R U . . .
H3AB_1 H 0.403396 0.994077 0.065917 0.067 Uiso 1 1 calc R U . . .
N3_1 N 0.03688(13) 0.59281(9) -0.08139(7) 0.0417(4) Uani 1 1 d . . . . .
B4_1 B 0.12099(18) 0.75689(12) -0.08305(9) 0.0361(5) Uani 1 1 d . . . . .
C5_1 C 0.46757(17) 0.82954(11) 0.01181(9) 0.0418(5) Uani 1 1 d . . . . .
C6_1 C 0.54635(19) 0.80601(13) -0.01791(11) 0.0522(6) Uani 1 1 d . . . . .
H6_1 H 0.602955 0.781398 -0.003883 0.063 Uiso 1 1 calc R U . . .
C7_1 C 0.5446(2) 0.81737(14) -0.06701(11) 0.0590(6) Uani 1 1 d . . . . .
H7_1 H 0.599234 0.800549 -0.086518 0.071 Uiso 1 1 calc R U . . .
C8_1 C 0.4639(2) 0.85300(13) -0.08756(10) 0.0537(6) Uani 1 1 d . . . . .
H8_1 H 0.463175 0.860713 -0.121455 0.064 Uiso 1 1 calc R U . . .
C9_1 C 0.38251(17) 0.87828(11) -0.05995(9) 0.0427(5) Uani 1 1 d . . . . .
C10_1 C 0.29871(19) 0.91937(13) -0.08477(10) 0.0511(6) Uani 1 1 d . . . . .
H10A_1 H 0.241462 0.927945 -0.063197 0.061 Uiso 1 1 calc R U . . .
H10B_1 H 0.263320 0.886637 -0.121016 0.061 Uiso 1 1 calc R U . . .
C11_1 C 0.3455(2) 0.99457(15) -0.08888(13) 0.0662(7) Uani 1 1 d . . . . .
H11A_1 H 0.287004 1.017846 -0.105465 0.099 Uiso 1 1 calc R U . . .
H11B_1 H 0.401316 0.986612 -0.110782 0.099 Uiso 1 1 calc R U . . .
H11C_1 H 0.378707 1.028042 -0.053060 0.099 Uiso 1 1 calc R U . . .
C12_1 C 0.47260(18) 0.81825(14) 0.06569(10) 0.0499(5) Uani 1 1 d . . . . .
H12A_1 H 0.421590 0.772482 0.061485 0.060 Uiso 1 1 calc R U . . .
H12B_1 H 0.445649 0.861913 0.088524 0.060 Uiso 1 1 calc R U . . .
C13_1 C 0.5850(2) 0.80960(15) 0.09517(12) 0.0631(7) Uani 1 1 d . . . . .
H13A_1 H 0.580706 0.809048 0.131500 0.095 Uiso 1 1 calc R U . . .
H13B_1 H 0.638282 0.852172 0.096853 0.095 Uiso 1 1 calc R U . . .
H13C_1 H 0.607820 0.762031 0.076041 0.095 Uiso 1 1 calc R U . . .
C14_1 C 0.13173(18) 0.90704(11) 0.11558(8) 0.0420(5) Uani 1 1 d . . . . .
C15_1 C 0.01996(19) 0.89143(12) 0.09274(9) 0.0459(5) Uani 1 1 d . . . . .
C16_1 C -0.0523(2) 0.88208(15) 0.12522(11) 0.0611(6) Uani 1 1 d . . . . .
H16_1 H -0.128491 0.870582 0.110480 0.073 Uiso 1 1 calc R U . . .
C17_1 C -0.0151(3) 0.88924(18) 0.17865(11) 0.0738(8) Uani 1 1 d . . . . .
H17_1 H -0.065179 0.880912 0.200090 0.089 Uiso 1 1 calc R U . . .
C18_1 C 0.0940(3) 0.90832(17) 0.20053(10) 0.0709(8) Uani 1 1 d . . . . .
H18_1 H 0.118409 0.914424 0.237516 0.085 Uiso 1 1 calc R U . . .
C19_1 C 0.1703(2) 0.91905(14) 0.17026(9) 0.0557(6) Uani 1 1 d . . . . .
C20_1 C 0.2882(2) 0.94634(16) 0.19786(11) 0.0711(8) Uani 1 1 d . . . . .
H20A_1 H 0.334642 0.939062 0.170777 0.085 Uiso 1 1 calc R U . . .
H20B_1 H 0.311772 0.915764 0.221950 0.085 Uiso 1 1 calc R U . . .
C21_1 C 0.3043(3) 1.0303(2) 0.23035(14) 0.1043(13) Uani 1 1 d . . . . .
H21A_1 H 0.380278 1.045164 0.249979 0.157 Uiso 1 1 calc R U . . .
H21B_1 H 0.255171 1.038153 0.255699 0.157 Uiso 1 1 calc R U . . .
H21C_1 H 0.287877 1.061101 0.206127 0.157 Uiso 1 1 calc R U . . .
C22_1 C -0.0203(2) 0.88412(14) 0.03469(9) 0.0532(6) Uani 1 1 d . . . . .
H22A_1 H 0.032202 0.916807 0.023991 0.064 Uiso 1 1 calc R U . . .
H22B_1 H -0.018136 0.831180 0.013814 0.064 Uiso 1 1 calc R U . . .
C23_1 C -0.1297(3) 0.9031(3) 0.01895(15) 0.1263(18) Uani 1 1 d . . . . .
H23A_1 H -0.149541 0.889891 -0.020096 0.190 Uiso 1 1 calc R U . . .
H23B_1 H -0.130434 0.957505 0.034471 0.190 Uiso 1 1 calc R U . . .
H23C_1 H -0.182378 0.874644 0.031908 0.190 Uiso 1 1 calc R U . . .
C24_1 C 0.12707(15) 0.63475(10) -0.04545(8) 0.0332(4) Uani 1 1 d . . . . .
C25_1 C 0.14125(19) 0.50613(12) -0.05785(11) 0.0572(6) Uani 1 1 d . . . . .
H25A_1 H 0.139039 0.474112 -0.033716 0.069 Uiso 1 1 calc R U . . .
H25B_1 H 0.184707 0.484339 -0.084693 0.069 Uiso 1 1 calc R U . . .
C26_1 C 0.0295(2) 0.51280(12) -0.08397(13) 0.0647(8) Uani 1 1 d . . . . .
H26A_1 H 0.010510 0.479915 -0.121432 0.078 Uiso 1 1 calc R U . . .
H26B_1 H -0.025532 0.499489 -0.064336 0.078 Uiso 1 1 calc R U . . .
C27_1 C -0.05923(16) 0.62007(11) -0.10374(9) 0.0429(5) Uani 1 1 d . . . . .
C28_1 C -0.12850(16) 0.65322(12) -0.07080(9) 0.0428(5) Uani 1 1 d . . . . .
C29_1 C -0.22374(19) 0.67527(15) -0.09442(11) 0.0597(6) Uani 1 1 d . . . . .
H29_1 H -0.271393 0.698740 -0.072661 0.072 Uiso 1 1 calc R U . . .
C30_1 C -0.2498(2) 0.66365(19) -0.14858(13) 0.0758(8) Uani 1 1 d . . . . .
H30_1 H -0.314573 0.679744 -0.163856 0.091 Uiso 1 1 calc R U . . .
C31_1 C -0.1831(2) 0.62901(19) -0.18073(12) 0.0747(8) Uani 1 1 d . . . . .
H31_1 H -0.202703 0.620764 -0.218213 0.090 Uiso 1 1 calc R U . . .
C32_1 C -0.0868(2) 0.60562(15) -0.15946(10) 0.0586(6) Uani 1 1 d . . . . .
C33_1 C -0.0193(3) 0.56542(19) -0.19808(13) 0.0846(10) Uani 1 1 d . . . . .
H33A_1 H 0.005716 0.600810 -0.216792 0.102 Uiso 1 1 calc R U . . .
H33B_1 H 0.046580 0.553122 -0.177219 0.102 Uiso 1 1 calc R U . . .
C34_1 C -0.0756(4) 0.4960(2) -0.23802(15) 0.1184(15) Uani 1 1 d . . . . .
H34A_1 H -0.029815 0.478016 -0.264056 0.178 Uiso 1 1 calc R U . . .
H34B_1 H -0.145104 0.506132 -0.256389 0.178 Uiso 1 1 calc R U . . .
H34C_1 H -0.089653 0.457279 -0.220469 0.178 Uiso 1 1 calc R U . . .
C35_1 C -0.10083(17) 0.66467(13) -0.01154(9) 0.0452(5) Uani 1 1 d . . . . .
H35A_1 H -0.044360 0.709398 0.004803 0.054 Uiso 1 1 calc R U . . .
H35B_1 H -0.067866 0.620176 -0.005487 0.054 Uiso 1 1 calc R U . . .
C36_1 C -0.1948(2) 0.67589(18) 0.01771(12) 0.0674(7) Uani 1 1 d . . . . .
H36A_1 H -0.168564 0.679221 0.055315 0.101 Uiso 1 1 calc R U . . .
H36B_1 H -0.252746 0.632929 0.001326 0.101 Uiso 1 1 calc R U . . .
H36C_1 H -0.223609 0.722761 0.015382 0.101 Uiso 1 1 calc R U . . .
C37_1 C 0.2411(2) 0.73649(15) 0.18759(9) 0.0553(6) Uani 1 1 d . . . . .
C38_1 C 0.2863(3) 0.7435(2) 0.24095(12) 0.0883(10) Uani 1 1 d . . . . .
H38_1 H 0.361978 0.760422 0.254923 0.106 Uiso 1 1 calc R U . . .
C39_1 C 0.2194(4) 0.7253(3) 0.27304(13) 0.1056(13) Uani 1 1 d . . . . .
H39_1 H 0.250115 0.729234 0.309118 0.127 Uiso 1 1 calc R U . . .
C40_1 C 0.1092(4) 0.7017(2) 0.25377(14) 0.0941(11) Uani 1 1 d . . . . .
H40_1 H 0.064123 0.690835 0.276720 0.113 Uiso 1 1 calc R U . . .
C41_1 C 0.0646(3) 0.69375(18) 0.20116(12) 0.0744(8) Uani 1 1 d . . . . .
H41_1 H -0.011084 0.676389 0.187469 0.089 Uiso 1 1 calc R U . . .
C42_1 C 0.1305(2) 0.71124(14) 0.16810(10) 0.0537(6) Uani 1 1 d . . . . .
C43_1 C 0.09645(18) 0.78467(11) -0.17979(8) 0.0417(5) Uani 1 1 d . . . . .
C44_1 C 0.1030(2) 0.78537(15) -0.23130(9) 0.0583(6) Uani 1 1 d . . . . .
H44_1 H 0.140164 0.749412 -0.252149 0.070 Uiso 1 1 calc R U . . .
C45_1 C 0.0555(3) 0.83836(16) -0.25206(11) 0.0674(7) Uani 1 1 d . . . . .
H45_1 H 0.059345 0.838462 -0.287380 0.081 Uiso 1 1 calc R U . . .
C46_1 C 0.0026(2) 0.89093(15) -0.22200(11) 0.0652(7) Uani 1 1 d . . . . .
H46_1 H -0.027849 0.928162 -0.236312 0.078 Uiso 1 1 calc R U . . .
C47_1 C -0.0068(2) 0.89032(13) -0.17125(10) 0.0533(6) Uani 1 1 d . . . . .
H47_1 H -0.044673 0.926409 -0.150941 0.064 Uiso 1 1 calc R U . . .
C48_1 C 0.03952(17) 0.83636(11) -0.14983(8) 0.0398(4) Uani 1 1 d . . . . .
C49_1 C 0.30267(15) 0.59554(10) -0.00503(8) 0.0348(4) Uani 1 1 d . . . . .
C50_1 C 0.37844(16) 0.61410(11) -0.03394(8) 0.0382(4) Uani 1 1 d . . . . .
C51_1 C 0.48899(17) 0.61573(12) -0.01326(9) 0.0449(5) Uani 1 1 d . . . . .
H51_1 H 0.541894 0.629754 -0.031615 0.054 Uiso 1 1 calc R U . . .
C52_1 C 0.52316(17) 0.59749(13) 0.03311(10) 0.0486(5) Uani 1 1 d . . . . .
H52_1 H 0.598986 0.599143 0.046554 0.058 Uiso 1 1 calc R U . . .
C53_1 C 0.44716(18) 0.57674(12) 0.06018(9) 0.0452(5) Uani 1 1 d . . . . .
H53_1 H 0.471416 0.563314 0.091850 0.054 Uiso 1 1 calc R U . . .
C54_1 C 0.33577(16) 0.57518(10) 0.04187(8) 0.0383(4) Uani 1 1 d . . . . .
C55_1 C 0.25340(19) 0.54956(13) 0.07096(10) 0.0491(5) Uani 1 1 d . . . . .
H55A_1 H 0.215095 0.499133 0.048712 0.059 Uiso 1 1 calc R U . . .
H55B_1 H 0.198133 0.585073 0.074021 0.059 Uiso 1 1 calc R U . . .
C56_1 C 0.2990(2) 0.54436(17) 0.12630(11) 0.0670(7) Uani 1 1 d . . . . .
H56A_1 H 0.238724 0.532124 0.142809 0.100 Uiso 1 1 calc R U . . .
H56B_1 H 0.341125 0.592987 0.148318 0.100 Uiso 1 1 calc R U . . .
H56C_1 H 0.346798 0.504603 0.123566 0.100 Uiso 1 1 calc R U . . .
C57_1 C 0.34482(18) 0.63148(13) -0.08614(9) 0.0470(5) Uani 1 1 d . . . . .
H57A_1 H 0.269424 0.606130 -0.102829 0.056 Uiso 1 1 calc R U . . .
H57B_1 H 0.343003 0.686722 -0.078293 0.056 Uiso 1 1 calc R U . . .
C58_1 C 0.4162(3) 0.6082(2) -0.12613(12) 0.0981(12) Uani 1 1 d . . . . .
H58A_1 H 0.387082 0.621537 -0.158534 0.147 Uiso 1 1 calc R U . . .
H58B_1 H 0.417505 0.553335 -0.135100 0.147 Uiso 1 1 calc R U . . .
H58C_1 H 0.490655 0.634429 -0.110834 0.147 Uiso 1 1 calc R U . . .
C4_1 C 0.38361(16) 0.86429(10) -0.01079(9) 0.0373(4) Uani 1 1 d . . . . .
S4_1 S 0.16286(5) 0.72540(3) -0.14721(2) 0.04496(13) Uani 1 1 d . . . . .
N4_1 N 0.18683(13) 0.58487(8) -0.02759(7) 0.0374(4) Uani 1 1 d . . . . .
B1_2 B 0.7261(2) 0.74693(14) 0.54909(10) 0.0476(6) Uani 1 1 d . . . . .
S1_2 S 0.80047(6) 0.79717(4) 0.61639(2) 0.06203(18) Uani 1 1 d . . . . .
C1_2 C 0.77253(17) 0.60300(11) 0.44583(8) 0.0376(4) Uani 1 1 d . . . . .
N1_2 N 0.84037(15) 0.58326(9) 0.48429(7) 0.0431(4) Uani 1 1 d . . . . .
B2_2 B 0.7541(2) 0.75462(13) 0.49088(10) 0.0419(5) Uani 1 1 d . . . . .
S2_2 S 0.61246(6) 0.68361(4) 0.55369(2) 0.05523(16) Uani 1 1 d . . . . .
N2_2 N 0.71542(15) 0.53744(9) 0.41074(7) 0.0448(4) Uani 1 1 d . . . . .
C2_2 C 0.8388(2) 0.50030(12) 0.47089(11) 0.0626(7) Uani 1 1 d . . . . .
H2A_2 H 0.836090 0.482508 0.502519 0.075 Uiso 1 1 calc R U . . .
H2AB_2 H 0.903694 0.484300 0.456430 0.075 Uiso 1 1 calc R U . . .
B3_2 B 0.7642(2) 0.68461(13) 0.44047(9) 0.0390(5) Uani 1 1 d . . . . .
S3_2 S 0.63336(5) 0.71326(4) 0.33862(2) 0.05334(15) Uani 1 1 d . . . . .
N3_2 N 0.68184(18) 0.88469(10) 0.50100(9) 0.0581(5) Uani 1 1 d . . . . .
C3_2 C 0.7357(2) 0.47135(13) 0.42923(11) 0.0619(7) Uani 1 1 d . . . . .
H3A_2 H 0.746327 0.428072 0.399783 0.074 Uiso 1 1 calc R U . . .
H3AB_2 H 0.674908 0.455686 0.444819 0.074 Uiso 1 1 calc R U . . .
B4_2 B 0.7494(2) 0.68520(13) 0.37620(10) 0.0438(6) Uani 1 1 d . . . . .
S4_2 S 0.84278(5) 0.65184(4) 0.33183(2) 0.05071(15) Uani 1 1 d . . . . .
C5_2 C 0.9517(2) 0.63415(14) 0.57424(10) 0.0568(6) Uani 1 1 d . . . . .
C6_2 C 1.0500(3) 0.67140(16) 0.60776(11) 0.0718(8) Uani 1 1 d . . . . .
H6_2 H 1.059819 0.678056 0.645063 0.086 Uiso 1 1 calc R U . . .
C7_2 C 1.1338(3) 0.69893(16) 0.58757(13) 0.0755(9) Uani 1 1 d . . . . .
H7_2 H 1.200374 0.724419 0.611010 0.091 Uiso 1 1 calc R U . . .
C8_2 C 1.1209(2) 0.68948(14) 0.53407(12) 0.0656(7) Uani 1 1 d . . . . .
H8_2 H 1.179081 0.708458 0.520720 0.079 Uiso 1 1 calc R U . . .
C9_2 C 1.0244(2) 0.65271(12) 0.49860(10) 0.0515(6) Uani 1 1 d . . . . .
C10_2 C 1.0130(2) 0.64219(17) 0.43967(11) 0.0622(7) Uani 1 1 d . . . . .
H10A_2 H 0.976046 0.683940 0.431191 0.075 Uiso 1 1 calc R U . . .
H10B_2 H 0.964203 0.594380 0.420156 0.075 Uiso 1 1 calc R U . . .
C11_2 C 1.1172(3) 0.6398(2) 0.41817(15) 0.0853(9) Uani 1 1 d . . . . .
H11A_2 H 1.099058 0.628156 0.379180 0.128 Uiso 1 1 calc R U . . .
H11B_2 H 1.157188 0.600598 0.427828 0.128 Uiso 1 1 calc R U . . .
H11C_2 H 1.162780 0.689109 0.433583 0.128 Uiso 1 1 calc R U . . .
C12_2 C 0.62724(18) 0.52957(11) 0.36631(8) 0.0431(5) Uani 1 1 d . . . . .
C13_2 C 0.52466(19) 0.54783(13) 0.37494(9) 0.0486(5) Uani 1 1 d . . . . .
C14_2 C 0.4426(2) 0.54056(16) 0.33080(11) 0.0660(7) Uani 1 1 d . . . . .
H14_2 H 0.372378 0.553005 0.335923 0.079 Uiso 1 1 calc R U . . .
C15_2 C 0.4612(3) 0.51561(19) 0.27967(12) 0.0781(9) Uani 1 1 d . . . . .
H15_2 H 0.405249 0.513478 0.249948 0.094 Uiso 1 1 calc R U . . .
C16_2 C 0.5600(3) 0.49400(17) 0.27185(10) 0.0732(8) Uani 1 1 d . . . . .
H16_2 H 0.571078 0.475286 0.236369 0.088 Uiso 1 1 calc R U . . .
C17_2 C 0.6449(2) 0.49859(13) 0.31428(10) 0.0558(6) Uani 1 1 d . . . . .
C18_2 C 0.75222(19) 0.83578(12) 0.48406(9) 0.0458(5) Uani 1 1 d . . . . .
C19_2 C 0.7976(3) 0.94932(16) 0.46485(16) 0.0944(12) Uani 1 1 d . . . . .
H19A_2 H 0.786939 0.958748 0.429564 0.113 Uiso 1 1 calc R U . . .
H19B_2 H 0.858352 0.986343 0.489654 0.113 Uiso 1 1 calc R U . . .
C20_2 C 0.6961(3) 0.95472(15) 0.48603(16) 0.0845(10) Uani 1 1 d . . . . .
H20A_2 H 0.704255 0.999887 0.517458 0.101 Uiso 1 1 calc R U . . .
H20B_2 H 0.633362 0.957035 0.458406 0.101 Uiso 1 1 calc R U . . .
C21_2 C 0.9307(2) 0.85868(12) 0.45601(10) 0.0521(6) Uani 1 1 d . . . . .
C22_2 C 0.9607(2) 0.85565(13) 0.40674(11) 0.0586(7) Uani 1 1 d . . . . .
C23_2 C 1.0699(3) 0.85094(15) 0.40409(13) 0.0725(8) Uani 1 1 d . . . . .
H23_2 H 1.091955 0.847562 0.371206 0.087 Uiso 1 1 calc R U . . .
C24_2 C 1.1472(3) 0.85107(16) 0.44818(14) 0.0754(9) Uani 1 1 d . . . . .
H24_2 H 1.221227 0.847510 0.445352 0.090 Uiso 1 1 calc R U . . .
C25_2 C 1.1163(2) 0.85637(14) 0.49628(13) 0.0691(7) Uani 1 1 d . . . . .
H25_2 H 1.169857 0.856711 0.526454 0.083 Uiso 1 1 calc R U . . .
C26_2 C 1.0086(2) 0.86122(13) 0.50136(11) 0.0577(6) Uani 1 1 d . . . . .
C27_2 C 0.5905(2) 0.87024(14) 0.52456(10) 0.0580(6) Uani 1 1 d . . . . .
C28_2 C 0.5980(3) 0.90866(18) 0.57901(12) 0.0773(9) Uani 1 1 d . . . . .
C29_2 C 0.5101(3) 0.8930(2) 0.60165(14) 0.1021(13) Uani 1 1 d . . . . .
H29_2 H 0.513767 0.916428 0.638613 0.123 Uiso 1 1 calc R U . . .
C30_2 C 0.4193(3) 0.8451(3) 0.57227(15) 0.1040(13) Uani 1 1 d . . . . .
H30_2 H 0.360433 0.835733 0.588737 0.125 Uiso 1 1 calc R U . . .
C31_2 C 0.4123(3) 0.8101(2) 0.51858(13) 0.0829(9) Uani 1 1 d . . . . .
H31_2 H 0.348104 0.776998 0.498360 0.100 Uiso 1 1 calc R U . . .
C32_2 C 0.4974(2) 0.82245(15) 0.49369(11) 0.0618(6) Uani 1 1 d . . . . .
C33_2 C 0.6684(2) 0.68927(13) 0.27557(9) 0.0499(5) Uani 1 1 d . . . . .
C34_2 C 0.7655(2) 0.65831(13) 0.27221(9) 0.0492(5) Uani 1 1 d . . . . .
C35_2 C 0.7965(2) 0.63470(16) 0.22285(10) 0.0635(7) Uani 1 1 d . . . . .
H35_2 H 0.861848 0.612402 0.220144 0.076 Uiso 1 1 calc R U . . .
C36_2 C 0.7317(3) 0.64397(17) 0.17803(11) 0.0753(8) Uani 1 1 d . . . . .
H36_2 H 0.752693 0.628232 0.144435 0.090 Uiso 1 1 calc R U . . .
C37_2 C 0.6370(3) 0.67591(16) 0.18191(11) 0.0728(8) Uani 1 1 d . . . . .
H37_2 H 0.593667 0.682735 0.150934 0.087 Uiso 1 1 calc R U . . .
C38_2 C 0.6038(3) 0.69824(15) 0.23007(10) 0.0640(7) Uani 1 1 d . . . . .
H38_2 H 0.537565 0.719512 0.232135 0.077 Uiso 1 1 calc R U . . .
C39_2 C 0.6334(2) 0.70377(13) 0.62318(9) 0.0521(6) Uani 1 1 d . . . . .
C40_2 C 0.7209(2) 0.75841(13) 0.65298(9) 0.0532(6) Uani 1 1 d . . . . .
C41_2 C 0.7430(3) 0.77720(16) 0.70850(10) 0.0679(7) Uani 1 1 d . . . . .
H41_2 H 0.802587 0.814503 0.728970 0.081 Uiso 1 1 calc R U . . .
C42_2 C 0.6785(3) 0.74170(18) 0.73355(11) 0.0790(9) Uani 1 1 d . . . . .
H42_2 H 0.692999 0.755182 0.771466 0.095 Uiso 1 1 calc R U . . .
C43_2 C 0.5936(3) 0.68717(19) 0.70457(12) 0.0821(9) Uani 1 1 d . . . . .
H43_2 H 0.550963 0.662230 0.722562 0.099 Uiso 1 1 calc R U . . .
C44_2 C 0.5689(3) 0.66772(16) 0.64935(11) 0.0706(8) Uani 1 1 d . . . . .
H44_2 H 0.508842 0.630386 0.629484 0.085 Uiso 1 1 calc R U . . .
C4_2 C 0.93889(19) 0.62748(11) 0.51974(9) 0.0462(5) Uani 1 1 d . . . . .
N4_2 N 0.82008(18) 0.87128(10) 0.46015(8) 0.0542(5) Uani 1 1 d . . . . .
C1_4 C 0.4870(10) 0.7871(6) 0.4361(5) 0.0637(19) Uani 0.705(5) 1 d . U P A 1
H1_4 H 0.549062 0.792568 0.420812 0.076 Uiso 0.705(5) 1 calc R U P A 1
C2_4 C 0.3865(4) 0.7443(4) 0.4014(2) 0.123(2) Uani 0.705(5) 1 d . U P A 1
H2A_4 H 0.323294 0.737983 0.415724 0.148 Uiso 0.705(5) 1 calc R U P A 1
H2B_4 H 0.383941 0.722456 0.364349 0.148 Uiso 0.705(5) 1 calc R U P A 1
C1_41 C 0.503(2) 0.7749(14) 0.4338(12) 0.065(4) Uani 0.295(5) 1 d . U P A 2
H1A_41 H 0.577954 0.764485 0.430186 0.078 Uiso 0.295(5) 1 calc R U P A 2
H1AB_41 H 0.452065 0.726984 0.420637 0.078 Uiso 0.295(5) 1 calc R U P A 2
C2_41 C 0.4638(10) 0.8357(7) 0.4062(4) 0.081(3) Uani 0.295(5) 1 d . U P A 2
H2A_41 H 0.449505 0.813628 0.367296 0.122 Uiso 0.295(5) 1 calc R U P A 2
H2B_41 H 0.520864 0.879449 0.416963 0.122 Uiso 0.295(5) 1 calc R U P A 2
H2C_41 H 0.396677 0.852110 0.417133 0.122 Uiso 0.295(5) 1 calc R U P A 2
C1_5 C 0.6963(5) 0.9602(3) 0.6171(2) 0.0790(15) Uani 0.705(5) 1 d . U P A 5
H1A_5 H 0.761636 0.955564 0.600821 0.095 Uiso 0.705(5) 1 calc R U P A 5
H1AB_5 H 0.711801 0.946556 0.650824 0.095 Uiso 0.705(5) 1 calc R U P A 5
C2_5 C 0.6660(6) 1.0459(3) 0.6286(3) 0.106(2) Uani 0.705(5) 1 d . U P A 5
H2A_5 H 0.730338 1.081609 0.649884 0.159 Uiso 0.705(5) 1 calc R U P A 5
H2B_5 H 0.606363 1.051158 0.648204 0.159 Uiso 0.705(5) 1 calc R U P A 5
H2C_5 H 0.642983 1.056700 0.594556 0.159 Uiso 0.705(5) 1 calc R U P A 5
C1_51 C 0.6994(13) 0.9734(8) 0.5995(6) 0.083(3) Uiso 0.295(5) 1 d D U P A 6
H1A_51 H 0.767089 0.949494 0.603554 0.100 Uiso 0.295(5) 1 calc R U P A 6
H1AB_51 H 0.701790 0.999302 0.571715 0.100 Uiso 0.295(5) 1 calc R U P A 6
C2_51 C 0.7000(15) 1.0306(10) 0.6500(6) 0.102(5) Uiso 0.295(5) 1 d D U P A 6
H2A_51 H 0.749308 1.076033 0.653243 0.153 Uiso 0.295(5) 1 calc R U P A 6
H2B_51 H 0.725095 1.010505 0.679805 0.153 Uiso 0.295(5) 1 calc R U P A 6
H2C_51 H 0.625840 1.043603 0.650874 0.153 Uiso 0.295(5) 1 calc R U P A 6
C1_6 C 0.9789(3) 0.86932(18) 0.55492(11) 0.0740(8) Uani 1 1 d . . . . .
H1A_6 H 0.917845 0.900120 0.557461 0.089 Uiso 1 1 calc R U . . .
H1AB_6 H 0.951004 0.818347 0.555796 0.089 Uiso 1 1 calc R U . . .
C2_6 C 1.0670(4) 0.9041(3) 0.60373(14) 0.1294(19) Uani 1 1 d . . . . .
H2A_6 H 1.036699 0.907636 0.635764 0.194 Uiso 1 1 calc R U . . .
H2B_6 H 1.095669 0.954843 0.603896 0.194 Uiso 1 1 calc R U . . .
H2C_6 H 1.126165 0.872457 0.603441 0.194 Uiso 1 1 calc R U . . .
C1_7 C 0.8784(3) 0.85849(16) 0.35880(11) 0.0692(8) Uani 1 1 d . . . . .
H1A_7 H 0.814864 0.819992 0.353494 0.083 Uiso 1 1 calc R U . . .
H1AB_7 H 0.852170 0.908619 0.367638 0.083 Uiso 1 1 calc R U . . .
C2_7 C 0.9145(4) 0.8460(3) 0.30659(15) 0.1136(14) Uani 1 1 d . . . . .
H2A_7 H 0.851580 0.843929 0.278322 0.170 Uiso 1 1 calc R U . . .
H2B_7 H 0.945370 0.798193 0.298059 0.170 Uiso 1 1 calc R U . . .
H2C_7 H 0.970091 0.887828 0.309252 0.170 Uiso 1 1 calc R U . . .
C1_8 C 0.7495(3) 0.46948(16) 0.30243(14) 0.0803(9) Uani 1 1 d . . . . .
H1A_8 H 0.775464 0.492886 0.276767 0.096 Uiso 1 1 calc R U . . .
H1AB_8 H 0.806021 0.484980 0.335797 0.096 Uiso 1 1 calc R U . . .
C2_8 C 0.7360(4) 0.3859(2) 0.27986(16) 0.1156(14) Uani 1 1 d . . . . .
H2A_8 H 0.801984 0.370486 0.267113 0.173 Uiso 1 1 calc R U . . .
H2B_8 H 0.672819 0.369485 0.249993 0.173 Uiso 1 1 calc R U . . .
H2C_8 H 0.724356 0.362367 0.307578 0.173 Uiso 1 1 calc R U . . .
C1_9 C 0.8596(13) 0.5979(8) 0.5962(6) 0.069(2) Uani 0.705(5) 1 d . U P A 3
H1A_9 H 0.791829 0.619743 0.587038 0.083 Uiso 0.705(5) 1 calc R U P A 3
H1AB_9 H 0.845156 0.542968 0.577131 0.083 Uiso 0.705(5) 1 calc R U P A 3
C2_9 C 0.8812(5) 0.6073(4) 0.6543(2) 0.0947(17) Uani 0.705(5) 1 d . U P A 3
H2A_9 H 0.818840 0.581833 0.663199 0.142 Uiso 0.705(5) 1 calc R U P A 3
H2B_9 H 0.891980 0.661330 0.673954 0.142 Uiso 0.705(5) 1 calc R U P A 3
H2C_9 H 0.947155 0.584954 0.664106 0.142 Uiso 0.705(5) 1 calc R U P A 3
C1_91 C 0.874(3) 0.611(2) 0.5968(17) 0.073(5) Uani 0.295(5) 1 d . U P A 4
H1_91 H 0.802365 0.625987 0.592182 0.088 Uiso 0.295(5) 1 calc R U P A 4
C2_91 C 0.9091(12) 0.5593(8) 0.6312(6) 0.089(3) Uani 0.295(5) 1 d . U P A 4
H2A_91 H 0.981253 0.546170 0.634653 0.107 Uiso 0.295(5) 1 calc R U P A 4
H2B_91 H 0.858795 0.540265 0.648800 0.107 Uiso 0.295(5) 1 calc R U P A 4
C1_10 C 0.5043(2) 0.57498(16) 0.43075(10) 0.0633(7) Uani 1 1 d . . . . .
H1A_10 H 0.563897 0.562121 0.455171 0.076 Uiso 1 1 calc R U . . .
H1AB_10 H 0.509301 0.630883 0.441078 0.076 Uiso 1 1 calc R U . . .
C2_10 C 0.3988(3) 0.5446(3) 0.43960(16) 0.1192(15) Uani 1 1 d . . . . .
H2A_10 H 0.394446 0.566156 0.477121 0.179 Uiso 1 1 calc R U . . .
H2B_10 H 0.393416 0.489387 0.430894 0.179 Uiso 1 1 calc R U . . .
H2C_10 H 0.338576 0.558294 0.416644 0.179 Uiso 1 1 calc R U . . .

loop_
_atom_site_aniso_label
_atom_site_aniso_U_11
_atom_site_aniso_U_22
_atom_site_aniso_U_33
_atom_site_aniso_U_23
_atom_site_aniso_U_13
_atom_site_aniso_U_12
B1_1 0.0371(12) 0.0339(11) 0.0427(12) 0.0108(10) 0.0111(10) 0.0071(9)
N1_1 0.0311(8) 0.0269(8) 0.0520(10) 0.0093(7) 0.0120(7) 0.0042(6)
C1_1 0.0275(9) 0.0328(9) 0.0362(10) 0.0087(8) 0.0036(8) 0.0066(7)
S1_1 0.0415(3) 0.0660(4) 0.0438(3) 0.0191(3) 0.0095(2) 0.0125(3)
B2_1 0.0263(10) 0.0302(10) 0.0390(11) 0.0112(9) 0.0088(9) 0.0062(8)
C2_1 0.088(2) 0.0304(11) 0.0715(17) 0.0073(11) 0.0320(15) 0.0078(11)
S2_1 0.0430(3) 0.0593(3) 0.0527(3) 0.0254(3) 0.0145(3) 0.0043(3)
N2_1 0.0458(10) 0.0295(8) 0.0461(10) 0.0038(7) 0.0144(8) 0.0063(7)
B3_1 0.0249(10) 0.0313(10) 0.0398(11) 0.0090(9) 0.0109(9) 0.0042(8)
S3_1 0.0413(3) 0.0456(3) 0.0415(3) 0.0133(2) 0.0141(2) 0.0131(2)
C3_1 0.0495(14) 0.0280(10) 0.0879(18) 0.0072(11) 0.0231(13) 0.0036(9)
N3_1 0.0272(8) 0.0316(8) 0.0582(11) 0.0049(8) 0.0025(8) 0.0009(7)
B4_1 0.0327(11) 0.0335(11) 0.0397(12) 0.0067(9) 0.0095(9) 0.0004(9)
C5_1 0.0320(10) 0.0358(10) 0.0570(13) 0.0122(9) 0.0102(9) 0.0039(8)
C6_1 0.0386(12) 0.0464(12) 0.0778(17) 0.0210(12) 0.0202(11) 0.0150(10)
C7_1 0.0519(14) 0.0543(14) 0.0809(18) 0.0207(13) 0.0351(13) 0.0150(11)
C8_1 0.0520(14) 0.0520(13) 0.0646(15) 0.0225(12) 0.0238(12) 0.0043(11)
C9_1 0.0347(11) 0.0370(10) 0.0582(13) 0.0158(10) 0.0134(10) 0.0001(8)
C10_1 0.0415(12) 0.0521(13) 0.0655(15) 0.0285(12) 0.0111(11) 0.0009(10)
C11_1 0.0592(16) 0.0586(15) 0.094(2) 0.0404(15) 0.0225(15) 0.0079(12)
C12_1 0.0381(12) 0.0534(13) 0.0614(14) 0.0208(11) 0.0097(10) 0.0120(10)
C13_1 0.0476(14) 0.0636(15) 0.0825(18) 0.0360(14) 0.0006(13) 0.0096(12)
C14_1 0.0508(13) 0.0372(10) 0.0398(11) 0.0067(9) 0.0168(10) 0.0166(9)
C15_1 0.0505(13) 0.0476(12) 0.0449(12) 0.0131(10) 0.0184(10) 0.0200(10)
C16_1 0.0576(15) 0.0734(17) 0.0641(16) 0.0246(13) 0.0297(13) 0.0231(13)
C17_1 0.085(2) 0.095(2) 0.0605(16) 0.0307(16) 0.0426(16) 0.0340(17)
C18_1 0.097(2) 0.0837(19) 0.0410(13) 0.0203(13) 0.0245(14) 0.0338(17)
C19_1 0.0687(17) 0.0520(13) 0.0433(12) 0.0054(10) 0.0109(12) 0.0226(12)
C20_1 0.0762(19) 0.0704(17) 0.0526(15) 0.0016(13) -0.0008(14) 0.0194(15)
C21_1 0.119(3) 0.083(2) 0.073(2) -0.0219(18) -0.004(2) 0.012(2)
C22_1 0.0508(14) 0.0633(14) 0.0487(13) 0.0167(11) 0.0125(11) 0.0207(11)
C23_1 0.105(3) 0.229(5) 0.091(3) 0.087(3) 0.039(2) 0.109(3)
C24_1 0.0242(9) 0.0351(10) 0.0399(10) 0.0084(8) 0.0103(8) 0.0028(7)
C25_1 0.0467(13) 0.0295(10) 0.0836(18) 0.0094(11) -0.0029(12) -0.0015(9)
C26_1 0.0404(13) 0.0301(11) 0.107(2) 0.0078(12) -0.0049(13) -0.0008(9)
C27_1 0.0279(10) 0.0380(10) 0.0575(13) 0.0108(10) 0.0022(9) -0.0001(8)
C28_1 0.0284(10) 0.0409(11) 0.0620(13) 0.0214(10) 0.0075(9) 0.0019(8)
C29_1 0.0378(12) 0.0733(16) 0.0797(18) 0.0391(15) 0.0114(12) 0.0183(11)
C30_1 0.0499(16) 0.106(2) 0.085(2) 0.0514(19) 0.0052(15) 0.0240(16)
C31_1 0.0572(17) 0.099(2) 0.0633(17) 0.0300(16) -0.0057(14) 0.0049(16)
C32_1 0.0432(13) 0.0619(15) 0.0595(15) 0.0071(12) 0.0030(11) -0.0029(11)
C33_1 0.0669(19) 0.086(2) 0.0735(19) -0.0141(16) 0.0111(16) -0.0053(16)
C34_1 0.133(4) 0.107(3) 0.082(2) -0.009(2) -0.007(2) 0.022(3)
C35_1 0.0303(10) 0.0488(12) 0.0617(14) 0.0222(11) 0.0137(10) 0.0049(9)
C36_1 0.0440(14) 0.092(2) 0.0804(19) 0.0358(16) 0.0275(13) 0.0197(13)
C37_1 0.0580(15) 0.0732(16) 0.0447(12) 0.0253(12) 0.0173(11) 0.0242(12)
C38_1 0.082(2) 0.139(3) 0.0562(17) 0.0419(19) 0.0173(16) 0.031(2)
C39_1 0.120(3) 0.165(4) 0.0559(18) 0.056(2) 0.033(2) 0.046(3)
C40_1 0.108(3) 0.130(3) 0.075(2) 0.056(2) 0.050(2) 0.033(2)
C41_1 0.080(2) 0.093(2) 0.0708(18) 0.0428(17) 0.0361(16) 0.0164(16)
C42_1 0.0622(16) 0.0607(14) 0.0518(13) 0.0284(12) 0.0230(12) 0.0199(12)
C43_1 0.0463(12) 0.0384(10) 0.0399(11) 0.0105(9) 0.0104(9) 0.0033(9)
C44_1 0.0761(18) 0.0603(14) 0.0442(13) 0.0175(11) 0.0206(12) 0.0166(13)
C45_1 0.089(2) 0.0728(17) 0.0499(14) 0.0306(13) 0.0177(14) 0.0128(15)
C46_1 0.0813(19) 0.0605(15) 0.0626(16) 0.0335(13) 0.0101(14) 0.0160(14)
C47_1 0.0570(15) 0.0496(13) 0.0557(14) 0.0177(11) 0.0108(11) 0.0151(11)
C48_1 0.0378(11) 0.0404(10) 0.0393(11) 0.0110(9) 0.0055(9) 0.0031(8)
C49_1 0.0282(9) 0.0265(9) 0.0486(11) 0.0088(8) 0.0084(8) 0.0038(7)
C50_1 0.0330(10) 0.0336(10) 0.0477(11) 0.0089(9) 0.0115(9) 0.0070(8)
C51_1 0.0322(11) 0.0488(12) 0.0578(13) 0.0171(10) 0.0163(10) 0.0090(9)
C52_1 0.0290(11) 0.0540(13) 0.0633(14) 0.0190(11) 0.0066(10) 0.0080(9)
C53_1 0.0401(12) 0.0442(11) 0.0548(13) 0.0201(10) 0.0086(10) 0.0086(9)
C54_1 0.0333(10) 0.0302(9) 0.0521(12) 0.0121(9) 0.0109(9) 0.0037(8)
C55_1 0.0436(12) 0.0437(11) 0.0668(15) 0.0241(11) 0.0180(11) 0.0033(9)
C56_1 0.0637(17) 0.0767(18) 0.0735(18) 0.0397(15) 0.0219(14) 0.0038(14)
C57_1 0.0399(12) 0.0564(13) 0.0480(12) 0.0151(11) 0.0151(10) 0.0127(10)
C58_1 0.094(2) 0.160(4) 0.0597(18) 0.038(2) 0.0387(17) 0.065(2)
C4_1 0.0300(10) 0.0278(9) 0.0532(12) 0.0088(9) 0.0125(9) 0.0007(7)
S4_1 0.0552(3) 0.0433(3) 0.0409(3) 0.0122(2) 0.0177(2) 0.0167(2)
N4_1 0.0281(8) 0.0272(8) 0.0535(10) 0.0085(7) 0.0066(7) 0.0009(6)
B1_2 0.0605(16) 0.0394(12) 0.0452(13) 0.0102(11) 0.0218(12) 0.0032(11)
S1_2 0.0776(5) 0.0592(4) 0.0415(3) 0.0048(3) 0.0203(3) -0.0187(3)
C1_2 0.0417(11) 0.0357(10) 0.0367(10) 0.0081(8) 0.0170(9) 0.0019(8)
N1_2 0.0484(10) 0.0337(8) 0.0466(10) 0.0130(8) 0.0072(8) 0.0025(7)
B2_2 0.0503(14) 0.0367(12) 0.0404(12) 0.0105(10) 0.0177(11) 0.0007(10)
S2_2 0.0667(4) 0.0546(3) 0.0420(3) 0.0112(3) 0.0179(3) -0.0100(3)
N2_2 0.0515(11) 0.0323(8) 0.0473(10) 0.0091(8) 0.0077(8) 0.0018(8)
C2_2 0.0701(17) 0.0338(11) 0.0771(17) 0.0176(12) -0.0023(14) 0.0016(11)
B3_2 0.0454(13) 0.0356(11) 0.0385(12) 0.0111(10) 0.0165(10) 0.0029(10)
S3_2 0.0637(4) 0.0600(3) 0.0460(3) 0.0204(3) 0.0235(3) 0.0209(3)
N3_2 0.0752(14) 0.0378(10) 0.0729(14) 0.0155(9) 0.0449(12) 0.0128(9)
C3_2 0.0730(18) 0.0351(11) 0.0714(17) 0.0155(11) 0.0010(14) 0.0020(11)
B4_2 0.0545(15) 0.0350(11) 0.0451(13) 0.0112(10) 0.0212(12) 0.0027(10)
S4_2 0.0545(3) 0.0612(3) 0.0428(3) 0.0171(3) 0.0221(3) 0.0120(3)
C5_2 0.0686(17) 0.0512(13) 0.0492(13) 0.0138(11) 0.0080(12) 0.0122(12)
C6_2 0.082(2) 0.0659(17) 0.0546(15) 0.0089(13) -0.0064(15) 0.0102(15)
C7_2 0.0685(19) 0.0560(16) 0.081(2) 0.0107(15) -0.0174(16) -0.0048(14)
C8_2 0.0562(16) 0.0535(14) 0.0825(19) 0.0244(14) 0.0007(14) -0.0060(12)
C9_2 0.0513(14) 0.0399(11) 0.0620(14) 0.0170(11) 0.0069(11) 0.0016(10)
C10_2 0.0511(15) 0.0748(17) 0.0655(16) 0.0253(14) 0.0184(12) 0.0062(13)
C11_2 0.0651(19) 0.098(2) 0.105(2) 0.036(2) 0.0377(18) 0.0122(17)
C12_2 0.0487(13) 0.0362(10) 0.0402(11) 0.0060(9) 0.0093(9) -0.0010(9)
C13_2 0.0486(13) 0.0487(12) 0.0463(12) 0.0099(10) 0.0145(10) -0.0028(10)
C14_2 0.0535(15) 0.0766(18) 0.0620(16) 0.0158(14) 0.0069(13) 0.0023(13)
C15_2 0.079(2) 0.092(2) 0.0516(16) 0.0185(15) -0.0047(15) -0.0061(17)
C16_2 0.091(2) 0.0752(18) 0.0401(13) -0.0004(13) 0.0150(14) -0.0066(16)
C17_2 0.0656(16) 0.0479(13) 0.0478(13) 0.0004(10) 0.0204(12) 0.0017(11)
C18_2 0.0575(14) 0.0375(11) 0.0449(12) 0.0074(9) 0.0254(10) 0.0040(10)
C19_2 0.135(3) 0.0516(16) 0.142(3) 0.0514(18) 0.096(3) 0.0415(18)
C20_2 0.102(2) 0.0441(14) 0.133(3) 0.0352(16) 0.070(2) 0.0231(15)
C21_2 0.0659(16) 0.0321(10) 0.0661(15) 0.0144(10) 0.0364(13) 0.0012(10)
C22_2 0.0763(18) 0.0418(12) 0.0660(16) 0.0155(11) 0.0403(14) -0.0005(11)
C23_2 0.082(2) 0.0582(16) 0.086(2) 0.0159(15) 0.0539(18) -0.0030(14)
C24_2 0.0681(19) 0.0588(16) 0.105(2) 0.0199(16) 0.0437(19) -0.0024(14)
C25_2 0.0694(18) 0.0499(14) 0.088(2) 0.0194(14) 0.0243(16) -0.0067(13)
C26_2 0.0690(17) 0.0381(12) 0.0668(16) 0.0118(11) 0.0282(14) -0.0073(11)
C27_2 0.0655(16) 0.0511(13) 0.0640(15) 0.0120(12) 0.0375(13) 0.0115(12)
C28_2 0.076(2) 0.0768(19) 0.0730(19) -0.0025(15) 0.0414(16) 0.0063(15)
C29_2 0.090(3) 0.137(3) 0.071(2) -0.002(2) 0.0505(19) 0.006(2)
C30_2 0.075(2) 0.152(4) 0.087(2) 0.022(2) 0.049(2) 0.000(2)
C31_2 0.0605(18) 0.106(2) 0.080(2) 0.0194(19) 0.0258(16) 0.0002(17)
C32_2 0.0628(16) 0.0655(16) 0.0606(15) 0.0161(13) 0.0238(13) 0.0141(13)
C33_2 0.0654(15) 0.0483(12) 0.0403(11) 0.0164(10) 0.0176(11) 0.0061(11)
C34_2 0.0600(15) 0.0510(12) 0.0401(11) 0.0153(10) 0.0192(10) 0.0013(11)
C35_2 0.0766(18) 0.0710(17) 0.0484(14) 0.0162(12) 0.0292(13) 0.0098(14)
C36_2 0.109(3) 0.0799(19) 0.0419(14) 0.0178(13) 0.0285(15) 0.0110(18)
C37_2 0.106(2) 0.0689(17) 0.0438(14) 0.0226(13) 0.0076(15) 0.0060(17)
C38_2 0.0798(19) 0.0648(16) 0.0529(14) 0.0241(13) 0.0145(13) 0.0158(14)
C39_2 0.0689(16) 0.0467(12) 0.0455(12) 0.0152(10) 0.0240(12) 0.0027(11)
C40_2 0.0724(17) 0.0476(12) 0.0423(12) 0.0113(10) 0.0238(11) 0.0032(11)
C41_2 0.094(2) 0.0649(16) 0.0418(13) 0.0088(12) 0.0206(14) 0.0021(15)
C42_2 0.123(3) 0.078(2) 0.0460(15) 0.0241(14) 0.0349(17) 0.0151(19)
C43_2 0.118(3) 0.083(2) 0.0667(18) 0.0380(17) 0.0508(19) 0.0084(19)
C44_2 0.091(2) 0.0647(16) 0.0626(16) 0.0225(14) 0.0339(15) -0.0040(15)
C4_2 0.0495(13) 0.0350(10) 0.0504(12) 0.0103(9) 0.0047(10) 0.0041(9)
N4_2 0.0751(14) 0.0331(9) 0.0679(13) 0.0189(9) 0.0421(11) 0.0110(9)
C1_4 0.066(4) 0.066(3) 0.058(3) 0.008(2) 0.018(2) 0.029(2)
C2_4 0.074(3) 0.173(6) 0.085(3) -0.027(3) 0.004(3) 0.051(3)
C1_41 0.066(7) 0.082(8) 0.045(5) 0.009(6) 0.023(5) 0.001(6)
C2_41 0.089(7) 0.104(7) 0.060(5) 0.026(5) 0.029(5) 0.031(5)
C1_5 0.096(3) 0.066(3) 0.064(3) -0.012(2) 0.049(3) -0.009(2)
C2_5 0.127(5) 0.074(3) 0.106(4) -0.010(3) 0.058(4) 0.006(3)
C1_6 0.081(2) 0.0743(18) 0.0644(17) 0.0167(15) 0.0236(15) -0.0112(15)
C2_6 0.147(4) 0.141(4) 0.071(2) 0.010(2) 0.020(2) -0.076(3)
C1_7 0.097(2) 0.0563(15) 0.0673(17) 0.0256(13) 0.0406(16) 0.0052(14)
C2_7 0.128(3) 0.157(4) 0.090(2) 0.060(3) 0.065(2) 0.034(3)
C1_8 0.087(2) 0.0592(16) 0.088(2) -0.0057(15) 0.0430(18) 0.0092(15)
C2_8 0.157(4) 0.082(2) 0.095(3) -0.004(2) 0.026(3) 0.049(2)
C1_9 0.080(4) 0.078(5) 0.066(3) 0.037(3) 0.030(3) 0.011(4)
C2_9 0.110(4) 0.119(4) 0.064(3) 0.039(3) 0.020(3) 0.015(3)
C1_91 0.076(8) 0.084(9) 0.072(6) 0.042(6) 0.011(6) 0.021(7)
C2_91 0.094(7) 0.098(8) 0.087(7) 0.057(6) 0.009(6) 0.003(6)
C1_10 0.0622(16) 0.0699(16) 0.0549(15) 0.0073(13) 0.0267(13) -0.0012(13)
C2_10 0.093(3) 0.166(4) 0.093(3) 0.017(3) 0.055(2) -0.015(3)

loop_
_atom_type_symbol
_atom_type_description
_atom_type_scat_dispersion_real
_atom_type_scat_dispersion_imag
_atom_type_scat_source
C C 0.0033 0.0016 'International Tables Vol C Tables 4.2.6.8 and 6.1.1.4'
H H 0.0000 0.0000 'International Tables Vol C Tables 4.2.6.8 and 6.1.1.4'
B B 0.0013 0.0007 'International Tables Vol C Tables 4.2.6.8 and 6.1.1.4'
N N 0.0061 0.0033 'International Tables Vol C Tables 4.2.6.8 and 6.1.1.4'
S S 0.1246 0.1234 'International Tables Vol C Tables 4.2.6.8 and 6.1.1.4'

loop_
_geom_angle_atom_site_label_1
_geom_angle_atom_site_label_2
_geom_angle_atom_site_label_3
_geom_angle
B2_1 B1_1 S2_1 123.43(15)
B2_1 B1_1 S1_1 127.79(16)
S2_1 B1_1 S1_1 108.54(12)
C1_1 N1_1 C4_1 128.30(15)
C1_1 N1_1 C3_1 111.94(17)
C4_1 N1_1 C3_1 115.56(16)
N1_1 C1_1 N2_1 107.37(16)
N1_1 C1_1 B2_1 126.82(17)
N2_1 C1_1 B2_1 125.79(17)
C37_1 S1_1 B1_1 98.84(12)
C1_1 B2_1 B3_1 120.10(17)
C1_1 B2_1 B1_1 111.35(16)
B3_1 B2_1 B1_1 127.71(17)
N2_1 C2_1 C3_1 103.22(17)
N2_1 C2_1 H2A_1 111.1
C3_1 C2_1 H2A_1 111.1
N2_1 C2_1 H2AB_1 111.1
C3_1 C2_1 H2AB_1 111.1
H2A_1 C2_1 H2AB_1 109.1
C42_1 S2_1 B1_1 99.05(12)
C1_1 N2_1 C14_1 127.50(17)
C1_1 N2_1 C2_1 112.33(18)
C14_1 N2_1 C2_1 118.93(17)
C24_1 B3_1 B2_1 120.70(17)
C24_1 B3_1 B4_1 113.31(16)
B2_1 B3_1 B4_1 125.70(16)
C48_1 S3_1 B4_1 99.58(10)
N1_1 C3_1 C2_1 103.36(18)
N1_1 C3_1 H3A_1 111.1
C2_1 C3_1 H3A_1 111.1
N1_1 C3_1 H3AB_1 111.1
C2_1 C3_1 H3AB_1 111.1
H3A_1 C3_1 H3AB_1 109.1
C24_1 N3_1 C27_1 127.42(16)
C24_1 N3_1 C26_1 112.12(17)
C27_1 N3_1 C26_1 118.11(16)
B3_1 B4_1 S3_1 126.23(15)
B3_1 B4_1 S4_1 125.71(15)
S3_1 B4_1 S4_1 108.06(12)
C6_1 C5_1 C4_1 117.4(2)
C6_1 C5_1 C12_1 120.99(19)
C4_1 C5_1 C12_1 121.60(19)
C7_1 C6_1 C5_1 121.9(2)
C7_1 C6_1 H6_1 119.0
C5_1 C6_1 H6_1 119.0
C8_1 C7_1 C6_1 119.6(2)
C8_1 C7_1 H7_1 120.2
C6_1 C7_1 H7_1 120.2
C7_1 C8_1 C9_1 121.6(2)
C7_1 C8_1 H8_1 119.2
C9_1 C8_1 H8_1 119.2
C8_1 C9_1 C4_1 118.1(2)
C8_1 C9_1 C10_1 118.0(2)
C4_1 C9_1 C10_1 123.91(19)
C9_1 C10_1 C11_1 113.9(2)
C9_1 C10_1 H10A_1 108.8
C11_1 C10_1 H10A_1 108.8
C9_1 C10_1 H10B_1 108.8
C11_1 C10_1 H10B_1 108.8
H10A_1 C10_1 H10B_1 107.7
C10_1 C11_1 H11A_1 109.5
C10_1 C11_1 H11B_1 109.5
H11A_1 C11_1 H11B_1 109.5
C10_1 C11_1 H11C_1 109.5
H11A_1 C11_1 H11C_1 109.5
H11B_1 C11_1 H11C_1 109.5
C5_1 C12_1 C13_1 116.4(2)
C5_1 C12_1 H12A_1 108.2
C13_1 C12_1 H12A_1 108.2
C5_1 C12_1 H12B_1 108.2
C13_1 C12_1 H12B_1 108.2
H12A_1 C12_1 H12B_1 107.3
C12_1 C13_1 H13A_1 109.5
C12_1 C13_1 H13B_1 109.5
H13A_1 C13_1 H13B_1 109.5
C12_1 C13_1 H13C_1 109.5
H13A_1 C13_1 H13C_1 109.5
H13B_1 C13_1 H13C_1 109.5
C15_1 C14_1 C19_1 121.7(2)
C15_1 C14_1 N2_1 119.86(19)
C19_1 C14_1 N2_1 118.3(2)
C16_1 C15_1 C14_1 117.9(2)
C16_1 C15_1 C22_1 121.2(2)
C14_1 C15_1 C22_1 120.9(2)
C17_1 C16_1 C15_1 121.0(3)
C17_1 C16_1 H16_1 119.5
C15_1 C16_1 H16_1 119.5
C18_1 C17_1 C16_1 119.8(3)
C18_1 C17_1 H17_1 120.1
C16_1 C17_1 H17_1 120.1
C17_1 C18_1 C19_1 121.9(2)
C17_1 C18_1 H18_1 119.0
C19_1 C18_1 H18_1 119.0
C18_1 C19_1 C14_1 117.4(2)
C18_1 C19_1 C20_1 119.1(2)
C14_1 C19_1 C20_1 123.4(2)
C19_1 C20_1 C21_1 111.5(3)
C19_1 C20_1 H20A_1 109.3
C21_1 C20_1 H20A_1 109.3
C19_1 C20_1 H20B_1 109.3
C21_1 C20_1 H20B_1 109.3
H20A_1 C20_1 H20B_1 108.0
C20_1 C21_1 H21A_1 109.5
C20_1 C21_1 H21B_1 109.5
H21A_1 C21_1 H21B_1 109.5
C20_1 C21_1 H21C_1 109.5
H21A_1 C21_1 H21C_1 109.5
H21B_1 C21_1 H21C_1 109.5
C23_1 C22_1 C15_1 117.6(2)
C23_1 C22_1 H22A_1 107.9
C15_1 C22_1 H22A_1 107.9
C23_1 C22_1 H22B_1 107.9
C15_1 C22_1 H22B_1 107.9
H22A_1 C22_1 H22B_1 107.2
C22_1 C23_1 H23A_1 109.5
C22_1 C23_1 H23B_1 109.5
H23A_1 C23_1 H23B_1 109.5
C22_1 C23_1 H23C_1 109.5
H23A_1 C23_1 H23C_1 109.5
H23B_1 C23_1 H23C_1 109.5
N4_1 C24_1 N3_1 106.82(16)
N4_1 C24_1 B3_1 127.93(17)
N3_1 C24_1 B3_1 125.19(17)
N4_1 C25_1 C26_1 103.45(17)
N4_1 C25_1 H25A_1 111.1
C26_1 C25_1 H25A_1 111.1
N4_1 C25_1 H25B_1 111.1
C26_1 C25_1 H25B_1 111.1
H25A_1 C25_1 H25B_1 109.0
N3_1 C26_1 C25_1 102.72(17)
N3_1 C26_1 H26A_1 111.2
C25_1 C26_1 H26A_1 111.2
N3_1 C26_1 H26B_1 111.2
C25_1 C26_1 H26B_1 111.2
H26A_1 C26_1 H26B_1 109.1
C28_1 C27_1 C32_1 121.3(2)
C28_1 C27_1 N3_1 119.8(2)
C32_1 C27_1 N3_1 118.6(2)
C29_1 C28_1 C27_1 118.1(2)
C29_1 C28_1 C35_1 121.1(2)
C27_1 C28_1 C35_1 120.79(18)
C30_1 C29_1 C28_1 121.1(3)
C30_1 C29_1 H29_1 119.5
C28_1 C29_1 H29_1 119.5
C31_1 C30_1 C29_1 120.4(2)
C31_1 C30_1 H30_1 119.8
C29_1 C30_1 H30_1 119.8
C30_1 C31_1 C32_1 121.2(3)
C30_1 C31_1 H31_1 119.4
C32_1 C31_1 H31_1 119.4
C31_1 C32_1 C27_1 117.9(2)
C31_1 C32_1 C33_1 117.8(3)
C27_1 C32_1 C33_1 124.3(2)
C34_1 C33_1 C32_1 115.2(3)
C34_1 C33_1 H33A_1 108.5
C32_1 C33_1 H33A_1 108.5
C34_1 C33_1 H33B_1 108.5
C32_1 C33_1 H33B_1 108.5
H33A_1 C33_1 H33B_1 107.5
C33_1 C34_1 H34A_1 109.5
C33_1 C34_1 H34B_1 109.5
H34A_1 C34_1 H34B_1 109.5
C33_1 C34_1 H34C_1 109.5
H34A_1 C34_1 H34C_1 109.5
H34B_1 C34_1 H34C_1 109.5
C28_1 C35_1 C36_1 116.46(19)
C28_1 C35_1 H35A_1 108.2
C36_1 C35_1 H35A_1 108.2
C28_1 C35_1 H35B_1 108.2
C36_1 C35_1 H35B_1 108.2
H35A_1 C35_1 H35B_1 107.3
C35_1 C36_1 H36A_1 109.5
C35_1 C36_1 H36B_1 109.5
H36A_1 C36_1 H36B_1 109.5
C35_1 C36_1 H36C_1 109.5
H36A_1 C36_1 H36C_1 109.5
H36B_1 C36_1 H36C_1 109.5
C42_1 C37_1 C38_1 119.3(3)
C42_1 C37_1 S1_1 116.61(18)
C38_1 C37_1 S1_1 124.1(2)
C39_1 C38_1 C37_1 119.1(3)
C39_1 C38_1 H38_1 120.4
C37_1 C38_1 H38_1 120.4
C40_1 C39_1 C38_1 121.3(3)
C40_1 C39_1 H39_1 119.3
C38_1 C39_1 H39_1 119.3
C41_1 C40_1 C39_1 119.7(3)
C41_1 C40_1 H40_1 120.1
C39_1 C40_1 H40_1 120.1
C40_1 C41_1 C42_1 119.8(3)
C40_1 C41_1 H41_1 120.1
C42_1 C41_1 H41_1 120.1
C37_1 C42_1 C41_1 120.6(2)
C37_1 C42_1 S2_1 116.65(18)
C41_1 C42_1 S2_1 122.6(2)
C44_1 C43_1 C48_1 119.9(2)
C44_1 C43_1 S4_1 123.97(18)
C48_1 C43_1 S4_1 116.08(16)
C45_1 C44_1 C43_1 119.9(2)
C45_1 C44_1 H44_1 120.1
C43_1 C44_1 H44_1 120.1
C46_1 C45_1 C44_1 120.4(2)
C46_1 C45_1 H45_1 119.8
C44_1 C45_1 H45_1 119.8
C45_1 C46_1 C47_1 120.7(2)
C45_1 C46_1 H46_1 119.6
C47_1 C46_1 H46_1 119.6
C46_1 C47_1 C48_1 119.7(2)
C46_1 C47_1 H47_1 120.2
C48_1 C47_1 H47_1 120.2
C43_1 C48_1 C47_1 119.4(2)
C43_1 C48_1 S3_1 116.62(16)
C47_1 C48_1 S3_1 123.90(17)
C50_1 C49_1 C54_1 121.52(18)
C50_1 C49_1 N4_1 119.97(18)
C54_1 C49_1 N4_1 117.76(17)
C51_1 C50_1 C49_1 117.87(19)
C51_1 C50_1 C57_1 119.44(19)
C49_1 C50_1 C57_1 122.69(18)
C52_1 C51_1 C50_1 121.4(2)
C52_1 C51_1 H51_1 119.3
C50_1 C51_1 H51_1 119.3
C51_1 C52_1 C53_1 120.0(2)
C51_1 C52_1 H52_1 120.0
C53_1 C52_1 H52_1 120.0
C52_1 C53_1 C54_1 121.1(2)
C52_1 C53_1 H53_1 119.4
C54_1 C53_1 H53_1 119.4
C53_1 C54_1 C49_1 117.98(19)
C53_1 C54_1 C55_1 120.40(19)
C49_1 C54_1 C55_1 121.59(18)
C54_1 C55_1 C56_1 116.1(2)
C54_1 C55_1 H55A_1 108.3
C56_1 C55_1 H55A_1 108.3
C54_1 C55_1 H55B_1 108.3
C56_1 C55_1 H55B_1 108.3
H55A_1 C55_1 H55B_1 107.4
C55_1 C56_1 H56A_1 109.5
C55_1 C56_1 H56B_1 109.5
H56A_1 C56_1 H56B_1 109.5
C55_1 C56_1 H56C_1 109.5
H56A_1 C56_1 H56C_1 109.5
H56B_1 C56_1 H56C_1 109.5
C58_1 C57_1 C50_1 116.0(2)
C58_1 C57_1 H57A_1 108.3
C50_1 C57_1 H57A_1 108.3
C58_1 C57_1 H57B_1 108.3
C50_1 C57_1 H57B_1 108.3
H57A_1 C57_1 H57B_1 107.4
C57_1 C58_1 H58A_1 109.5
C57_1 C58_1 H58B_1 109.5
H58A_1 C58_1 H58B_1 109.5
C57_1 C58_1 H58C_1 109.5
H58A_1 C58_1 H58C_1 109.5
H58B_1 C58_1 H58C_1 109.5
C9_1 C4_1 C5_1 121.32(19)
C9_1 C4_1 N1_1 118.20(17)
C5_1 C4_1 N1_1 119.89(19)
C43_1 S4_1 B4_1 99.53(10)
C24_1 N4_1 C49_1 127.74(15)
C24_1 N4_1 C25_1 111.04(16)
C49_1 N4_1 C25_1 114.38(16)
B2_2 B1_2 S1_2 127.74(18)
B2_2 B1_2 S2_2 123.91(18)
S1_2 B1_2 S2_2 108.35(13)
C40_2 S1_2 B1_2 99.49(12)
N1_2 C1_2 N2_2 106.97(17)
N1_2 C1_2 B3_2 127.27(18)
N2_2 C1_2 B3_2 125.70(18)
C1_2 N1_2 C4_2 127.43(17)
C1_2 N1_2 C2_2 111.52(18)
C4_2 N1_2 C2_2 115.21(18)
C18_2 B2_2 B3_2 119.24(18)
C18_2 B2_2 B1_2 114.69(18)
B3_2 B2_2 B1_2 125.42(18)
C39_2 S2_2 B1_2 99.44(12)
C1_2 N2_2 C12_2 127.59(17)
C1_2 N2_2 C3_2 112.21(18)
C12_2 N2_2 C3_2 118.97(17)
N1_2 C2_2 C3_2 102.58(19)
N1_2 C2_2 H2A_2 111.3
C3_2 C2_2 H2A_2 111.3
N1_2 C2_2 H2AB_2 111.3
C3_2 C2_2 H2AB_2 111.3
H2A_2 C2_2 H2AB_2 109.2
C1_2 B3_2 B2_2 121.39(18)
C1_2 B3_2 B4_2 111.76(17)
B2_2 B3_2 B4_2 126.30(18)
C33_2 S3_2 B4_2 99.22(12)
C18_2 N3_2 C27_2 126.95(19)
C18_2 N3_2 C20_2 113.1(2)
C27_2 N3_2 C20_2 119.4(2)
N2_2 C3_2 C2_2 102.36(18)
N2_2 C3_2 H3A_2 111.3
C2_2 C3_2 H3A_2 111.3
N2_2 C3_2 H3AB_2 111.3
C2_2 C3_2 H3AB_2 111.3
H3A_2 C3_2 H3AB_2 109.2
B3_2 B4_2 S3_2 125.48(17)
B3_2 B4_2 S4_2 125.78(18)
S3_2 B4_2 S4_2 108.63(13)
C34_2 S4_2 B4_2 98.99(12)
C1_91 C5_2 C6_2 117.5(17)
C1_91 C5_2 C4_2 124.5(17)
C6_2 C5_2 C4_2 117.9(3)
C6_2 C5_2 C1_9 121.3(6)
C4_2 C5_2 C1_9 120.8(6)
C7_2 C6_2 C5_2 121.0(3)
C7_2 C6_2 H6_2 119.5
C5_2 C6_2 H6_2 119.5
C8_2 C7_2 C6_2 120.1(3)
C8_2 C7_2 H7_2 120.0
C6_2 C7_2 H7_2 120.0
C7_2 C8_2 C9_2 121.5(3)
C7_2 C8_2 H8_2 119.2
C9_2 C8_2 H8_2 119.2
C8_2 C9_2 C4_2 117.8(2)
C8_2 C9_2 C10_2 120.4(2)
C4_2 C9_2 C10_2 121.8(2)
C9_2 C10_2 C11_2 116.9(2)
C9_2 C10_2 H10A_2 108.1
C11_2 C10_2 H10A_2 108.1
C9_2 C10_2 H10B_2 108.1
C11_2 C10_2 H10B_2 108.1
H10A_2 C10_2 H10B_2 107.3
C10_2 C11_2 H11A_2 109.5
C10_2 C11_2 H11B_2 109.5
H11A_2 C11_2 H11B_2 109.5
C10_2 C11_2 H11C_2 109.5
H11A_2 C11_2 H11C_2 109.5
H11B_2 C11_2 H11C_2 109.5
C13_2 C12_2 C17_2 121.0(2)
C13_2 C12_2 N2_2 120.37(19)
C17_2 C12_2 N2_2 118.5(2)
C14_2 C13_2 C12_2 118.3(2)
C14_2 C13_2 C1_10 121.2(2)
C12_2 C13_2 C1_10 120.6(2)
C15_2 C14_2 C13_2 121.2(3)
C15_2 C14_2 H14_2 119.4
C13_2 C14_2 H14_2 119.4
C16_2 C15_2 C14_2 119.8(3)
C16_2 C15_2 H15_2 120.1
C14_2 C15_2 H15_2 120.1
C15_2 C16_2 C17_2 121.8(3)
C15_2 C16_2 H16_2 119.1
C17_2 C16_2 H16_2 119.1
C16_2 C17_2 C12_2 117.6(2)
C16_2 C17_2 C1_8 118.7(3)
C12_2 C17_2 C1_8 123.7(3)
N3_2 C18_2 N4_2 106.86(18)
N3_2 C18_2 B2_2 125.70(19)
N4_2 C18_2 B2_2 127.44(19)
N4_2 C19_2 C20_2 104.5(2)
N4_2 C19_2 H19A_2 110.8
C20_2 C19_2 H19A_2 110.8
N4_2 C19_2 H19B_2 110.8
C20_2 C19_2 H19B_2 110.8
H19A_2 C19_2 H19B_2 108.9
N3_2 C20_2 C19_2 103.1(2)
N3_2 C20_2 H20A_2 111.1
C19_2 C20_2 H20A_2 111.1
N3_2 C20_2 H20B_2 111.1
C19_2 C20_2 H20B_2 111.1
H20A_2 C20_2 H20B_2 109.1
C26_2 C21_2 C22_2 121.5(2)
C26_2 C21_2 N4_2 120.6(2)
C22_2 C21_2 N4_2 117.1(2)
C23_2 C22_2 C21_2 117.4(3)
C23_2 C22_2 C1_7 120.8(2)
C21_2 C22_2 C1_7 121.7(2)
C24_2 C23_2 C22_2 121.6(3)
C24_2 C23_2 H23_2 119.2
C22_2 C23_2 H23_2 119.2
C25_2 C24_2 C23_2 119.8(3)
C25_2 C24_2 H24_2 120.1
C23_2 C24_2 H24_2 120.1
C24_2 C25_2 C26_2 121.2(3)
C24_2 C25_2 H25_2 119.4
C26_2 C25_2 H25_2 119.4
C25_2 C26_2 C21_2 118.4(2)
C25_2 C26_2 C1_6 119.5(3)
C21_2 C26_2 C1_6 122.1(2)
C32_2 C27_2 C28_2 121.9(2)
C32_2 C27_2 N3_2 120.5(2)
C28_2 C27_2 N3_2 117.6(2)
C29_2 C28_2 C27_2 117.0(3)
C29_2 C28_2 C1_5 116.0(3)
C27_2 C28_2 C1_5 126.7(3)
C29_2 C28_2 C1_51 131.9(6)
C27_2 C28_2 C1_51 110.1(6)
C30_2 C29_2 C28_2 121.7(3)
C30_2 C29_2 H29_2 119.1
C28_2 C29_2 H29_2 119.1
C29_2 C30_2 C31_2 120.2(3)
C29_2 C30_2 H30_2 119.9
C31_2 C30_2 H30_2 119.9
C30_2 C31_2 C32_2 121.0(3)
C30_2 C31_2 H31_2 119.5
C32_2 C31_2 H31_2 119.5
C31_2 C32_2 C27_2 118.0(3)
C31_2 C32_2 C1_4 120.4(6)
C27_2 C32_2 C1_4 121.6(6)
C31_2 C32_2 C1_41 123.8(11)
C27_2 C32_2 C1_41 117.4(11)
C34_2 C33_2 C38_2 119.9(2)
C34_2 C33_2 S3_2 116.42(17)
C38_2 C33_2 S3_2 123.6(2)
C33_2 C34_2 C35_2 119.8(2)
C33_2 C34_2 S4_2 116.56(17)
C35_2 C34_2 S4_2 123.6(2)
C36_2 C35_2 C34_2 119.6(3)
C36_2 C35_2 H35_2 120.2
C34_2 C35_2 H35_2 120.2
C37_2 C36_2 C35_2 120.2(3)
C37_2 C36_2 H36_2 119.9
C35_2 C36_2 H36_2 119.9
C36_2 C37_2 C38_2 121.1(3)
C36_2 C37_2 H37_2 119.4
C38_2 C37_2 H37_2 119.4
C37_2 C38_2 C33_2 119.3(3)
C37_2 C38_2 H38_2 120.3
C33_2 C38_2 H38_2 120.3
C40_2 C39_2 C44_2 119.6(2)
C40_2 C39_2 S2_2 116.56(17)
C44_2 C39_2 S2_2 123.8(2)
C41_2 C40_2 C39_2 119.9(2)
C41_2 C40_2 S1_2 124.0(2)
C39_2 C40_2 S1_2 116.13(17)
C42_2 C41_2 C40_2 119.8(3)
C42_2 C41_2 H41_2 120.1
C40_2 C41_2 H41_2 120.1
C43_2 C42_2 C41_2 120.7(3)
C43_2 C42_2 H42_2 119.7
C41_2 C42_2 H42_2 119.7
C42_2 C43_2 C44_2 120.9(3)
C42_2 C43_2 H43_2 119.5
C44_2 C43_2 H43_2 119.5
C43_2 C44_2 C39_2 119.1(3)
C43_2 C44_2 H44_2 120.4
C39_2 C44_2 H44_2 120.4
C5_2 C4_2 C9_2 121.5(2)
C5_2 C4_2 N1_2 117.8(2)
C9_2 C4_2 N1_2 120.0(2)
C18_2 N4_2 C21_2 126.8(2)
C18_2 N4_2 C19_2 111.26(19)
C21_2 N4_2 C19_2 114.7(2)
C2_4 C1_4 C32_2 123.2(9)
C2_4 C1_4 H1_4 118.4
C32_2 C1_4 H1_4 118.4
C1_4 C2_4 H2A_4 120.0
C1_4 C2_4 H2B_4 120.0
H2A_4 C2_4 H2B_4 120.0
C2_41 C1_41 C32_2 96.6(14)
C2_41 C1_41 H1A_41 112.4
C32_2 C1_41 H1A_41 112.4
C2_41 C1_41 H1AB_41 112.4
C32_2 C1_41 H1AB_41 112.4
H1A_41 C1_41 H1AB_41 110.0
C1_41 C2_41 H2A_41 109.5
C1_41 C2_41 H2B_41 109.5
H2A_41 C2_41 H2B_41 109.5
C1_41 C2_41 H2C_41 109.5
H2A_41 C2_41 H2C_41 109.5
H2B_41 C2_41 H2C_41 109.5
C28_2 C1_5 C2_5 106.9(5)
C28_2 C1_5 H1A_5 110.4
C2_5 C1_5 H1A_5 110.4
C28_2 C1_5 H1AB_5 110.4
C2_5 C1_5 H1AB_5 110.4
H1A_5 C1_5 H1AB_5 108.6
C1_5 C2_5 H2A_5 109.5
C1_5 C2_5 H2B_5 109.5
H2A_5 C2_5 H2B_5 109.5
C1_5 C2_5 H2C_5 109.5
H2A_5 C2_5 H2C_5 109.5
H2B_5 C2_5 H2C_5 109.5
C2_51 C1_51 C28_2 115.7(13)
C2_51 C1_51 H1A_51 108.4
C28_2 C1_51 H1A_51 108.4
C2_51 C1_51 H1AB_51 108.4
C28_2 C1_51 H1AB_51 108.4
H1A_51 C1_51 H1AB_51 107.4
C1_51 C2_51 H2A_51 109.5
C1_51 C2_51 H2B_51 109.5
H2A_51 C2_51 H2B_51 109.5
C1_51 C2_51 H2C_51 109.5
H2A_51 C2_51 H2C_51 109.5
H2B_51 C2_51 H2C_51 109.5
C2_6 C1_6 C26_2 117.6(3)
C2_6 C1_6 H1A_6 107.9
C26_2 C1_6 H1A_6 107.9
C2_6 C1_6 H1AB_6 107.9
C26_2 C1_6 H1AB_6 107.9
H1A_6 C1_6 H1AB_6 107.2
C1_6 C2_6 H2A_6 109.5
C1_6 C2_6 H2B_6 109.5
H2A_6 C2_6 H2B_6 109.5
C1_6 C2_6 H2C_6 109.5
H2A_6 C2_6 H2C_6 109.5
H2B_6 C2_6 H2C_6 109.5
C2_7 C1_7 C22_2 118.0(3)
C2_7 C1_7 H1A_7 107.8
C22_2 C1_7 H1A_7 107.8
C2_7 C1_7 H1AB_7 107.8
C22_2 C1_7 H1AB_7 107.8
H1A_7 C1_7 H1AB_7 107.1
C1_7 C2_7 H2A_7 109.5
C1_7 C2_7 H2B_7 109.5
H2A_7 C2_7 H2B_7 109.5
C1_7 C2_7 H2C_7 109.5
H2A_7 C2_7 H2C_7 109.5
H2B_7 C2_7 H2C_7 109.5
C2_8 C1_8 C17_2 112.6(3)
C2_8 C1_8 H1A_8 109.1
C17_2 C1_8 H1A_8 109.1
C2_8 C1_8 H1AB_8 109.1
C17_2 C1_8 H1AB_8 109.1
H1A_8 C1_8 H1AB_8 107.8
C1_8 C2_8 H2A_8 109.5
C1_8 C2_8 H2B_8 109.5
H2A_8 C2_8 H2B_8 109.5
C1_8 C2_8 H2C_8 109.5
H2A_8 C2_8 H2C_8 109.5
H2B_8 C2_8 H2C_8 109.5
C2_9 C1_9 C5_2 116.8(10)
C2_9 C1_9 H1A_9 108.1
C5_2 C1_9 H1A_9 108.1
C2_9 C1_9 H1AB_9 108.1
C5_2 C1_9 H1AB_9 108.1
H1A_9 C1_9 H1AB_9 107.3
C1_9 C2_9 H2A_9 109.5
C1_9 C2_9 H2B_9 109.5
H2A_9 C2_9 H2B_9 109.5
C1_9 C2_9 H2C_9 109.5
H2A_9 C2_9 H2C_9 109.5
H2B_9 C2_9 H2C_9 109.5
C5_2 C1_91 C2_91 114(3)
C5_2 C1_91 H1_91 123.0
C2_91 C1_91 H1_91 123.0
C1_91 C2_91 H2A_91 120.0
C1_91 C2_91 H2B_91 120.0
H2A_91 C2_91 H2B_91 120.0
C2_10 C1_10 C13_2 116.6(3)
C2_10 C1_10 H1A_10 108.1
C13_2 C1_10 H1A_10 108.1
C2_10 C1_10 H1AB_10 108.1
C13_2 C1_10 H1AB_10 108.1
H1A_10 C1_10 H1AB_10 107.3
C1_10 C2_10 H2A_10 109.5
C1_10 C2_10 H2B_10 109.5
H2A_10 C2_10 H2B_10 109.5
C1_10 C2_10 H2C_10 109.5
H2A_10 C2_10 H2C_10 109.5
H2B_10 C2_10 H2C_10 109.5

loop_
_geom_bond_atom_site_label_1
_geom_bond_atom_site_label_2
_geom_bond_distance
B1_1 B2_1 1.689(3)
B1_1 S2_1 1.820(2)
B1_1 S1_1 1.824(2)
N1_1 C1_1 1.358(2)
N1_1 C4_1 1.446(3)
N1_1 C3_1 1.474(2)
C1_1 N2_1 1.361(2)
C1_1 B2_1 1.578(3)
S1_1 C37_1 1.754(3)
B2_1 B3_1 1.617(3)
C2_1 N2_1 1.463(3)
C2_1 C3_1 1.493(3)
C2_1 H2A_1 0.9900
C2_1 H2AB_1 0.9900
S2_1 C42_1 1.750(2)
N2_1 C14_1 1.443(3)
B3_1 C24_1 1.569(3)
B3_1 B4_1 1.685(3)
S3_1 C48_1 1.748(2)
S3_1 B4_1 1.818(2)
C3_1 H3A_1 0.9900
C3_1 H3AB_1 0.9900
N3_1 C24_1 1.368(2)
N3_1 C27_1 1.439(3)
N3_1 C26_1 1.461(3)
B4_1 S4_1 1.827(2)
C5_1 C6_1 1.392(3)
C5_1 C4_1 1.408(3)
C5_1 C12_1 1.496(3)
C6_1 C7_1 1.377(4)
C6_1 H6_1 0.9500
C7_1 C8_1 1.367(4)
C7_1 H7_1 0.9500
C8_1 C9_1 1.394(3)
C8_1 H8_1 0.9500
C9_1 C4_1 1.400(3)
C9_1 C10_1 1.510(3)
C10_1 C11_1 1.510(3)
C10_1 H10A_1 0.9900
C10_1 H10B_1 0.9900
C11_1 H11A_1 0.9800
C11_1 H11B_1 0.9800
C11_1 H11C_1 0.9800
C12_1 C13_1 1.530(3)
C12_1 H12A_1 0.9900
C12_1 H12B_1 0.9900
C13_1 H13A_1 0.9800
C13_1 H13B_1 0.9800
C13_1 H13C_1 0.9800
C14_1 C15_1 1.399(3)
C14_1 C19_1 1.399(3)
C15_1 C16_1 1.389(3)
C15_1 C22_1 1.503(3)
C16_1 C17_1 1.382(4)
C16_1 H16_1 0.9500
C17_1 C18_1 1.366(4)
C17_1 H17_1 0.9500
C18_1 C19_1 1.389(4)
C18_1 H18_1 0.9500
C19_1 C20_1 1.510(4)
C20_1 C21_1 1.535(4)
C20_1 H20A_1 0.9900
C20_1 H20B_1 0.9900
C21_1 H21A_1 0.9800
C21_1 H21B_1 0.9800
C21_1 H21C_1 0.9800
C22_1 C23_1 1.461(4)
C22_1 H22A_1 0.9900
C22_1 H22B_1 0.9900
C23_1 H23A_1 0.9800
C23_1 H23B_1 0.9800
C23_1 H23C_1 0.9800
C24_1 N4_1 1.367(2)
C25_1 N4_1 1.472(3)
C25_1 C26_1 1.481(3)
C25_1 H25A_1 0.9900
C25_1 H25B_1 0.9900
C26_1 H26A_1 0.9900
C26_1 H26B_1 0.9900
C27_1 C28_1 1.396(3)
C27_1 C32_1 1.406(3)
C28_1 C29_1 1.394(3)
C28_1 C35_1 1.504(3)
C29_1 C30_1 1.372(4)
C29_1 H29_1 0.9500
C30_1 C31_1 1.368(4)
C30_1 H30_1 0.9500
C31_1 C32_1 1.393(4)
C31_1 H31_1 0.9500
C32_1 C33_1 1.518(4)
C33_1 C34_1 1.457(4)
C33_1 H33A_1 0.9900
C33_1 H33B_1 0.9900
C34_1 H34A_1 0.9800
C34_1 H34B_1 0.9800
C34_1 H34C_1 0.9800
C35_1 C36_1 1.517(3)
C35_1 H35A_1 0.9900
C35_1 H35B_1 0.9900
C36_1 H36A_1 0.9800
C36_1 H36B_1 0.9800
C36_1 H36C_1 0.9800
C37_1 C42_1 1.387(4)
C37_1 C38_1 1.400(4)
C38_1 C39_1 1.382(5)
C38_1 H38_1 0.9500
C39_1 C40_1 1.378(5)
C39_1 H39_1 0.9500
C40_1 C41_1 1.376(4)
C40_1 H40_1 0.9500
C41_1 C42_1 1.390(3)
C41_1 H41_1 0.9500
C43_1 C44_1 1.391(3)
C43_1 C48_1 1.394(3)
C43_1 S4_1 1.752(2)
C44_1 C45_1 1.379(4)
C44_1 H44_1 0.9500
C45_1 C46_1 1.372(4)
C45_1 H45_1 0.9500
C46_1 C47_1 1.379(3)
C46_1 H46_1 0.9500
C47_1 C48_1 1.398(3)
C47_1 H47_1 0.9500
C49_1 C50_1 1.401(3)
C49_1 C54_1 1.405(3)
C49_1 N4_1 1.447(2)
C50_1 C51_1 1.393(3)
C50_1 C57_1 1.508(3)
C51_1 C52_1 1.374(3)
C51_1 H51_1 0.9500
C52_1 C53_1 1.382(3)
C52_1 H52_1 0.9500
C53_1 C54_1 1.391(3)
C53_1 H53_1 0.9500
C54_1 C55_1 1.516(3)
C55_1 C56_1 1.516(3)
C55_1 H55A_1 0.9900
C55_1 H55B_1 0.9900
C56_1 H56A_1 0.9800
C56_1 H56B_1 0.9800
C56_1 H56C_1 0.9800
C57_1 C58_1 1.502(3)
C57_1 H57A_1 0.9900
C57_1 H57B_1 0.9900
C58_1 H58A_1 0.9800
C58_1 H58B_1 0.9800
C58_1 H58C_1 0.9800
B1_2 B2_2 1.687(3)
B1_2 S1_2 1.817(3)
B1_2 S2_2 1.817(3)
S1_2 C40_2 1.754(2)
C1_2 N1_2 1.362(3)
C1_2 N2_2 1.366(3)
C1_2 B3_2 1.568(3)
N1_2 C4_2 1.447(3)
N1_2 C2_2 1.477(3)
B2_2 C18_2 1.566(3)
B2_2 B3_2 1.619(3)
S2_2 C39_2 1.749(2)
N2_2 C12_2 1.436(3)
N2_2 C3_2 1.465(3)
C2_2 C3_2 1.500(4)
C2_2 H2A_2 0.9900
C2_2 H2AB_2 0.9900
B3_2 B4_2 1.691(3)
S3_2 C33_2 1.755(2)
S3_2 B4_2 1.811(3)
N3_2 C18_2 1.356(3)
N3_2 C27_2 1.439(3)
N3_2 C20_2 1.467(3)
C3_2 H3A_2 0.9900
C3_2 H3AB_2 0.9900
B4_2 S4_2 1.827(3)
S4_2 C34_2 1.748(2)
C5_2 C1_91 1.33(4)
C5_2 C6_2 1.391(4)
C5_2 C4_2 1.400(3)
C5_2 C1_9 1.569(14)
C6_2 C7_2 1.385(4)
C6_2 H6_2 0.9500
C7_2 C8_2 1.364(4)
C7_2 H7_2 0.9500
C8_2 C9_2 1.391(4)
C8_2 H8_2 0.9500
C9_2 C4_2 1.401(3)
C9_2 C10_2 1.505(4)
C10_2 C11_2 1.513(4)
C10_2 H10A_2 0.9900
C10_2 H10B_2 0.9900
C11_2 H11A_2 0.9800
C11_2 H11B_2 0.9800
C11_2 H11C_2 0.9800
C12_2 C13_2 1.395(3)
C12_2 C17_2 1.407(3)
C13_2 C14_2 1.387(3)
C13_2 C1_10 1.504(3)
C14_2 C15_2 1.377(4)
C14_2 H14_2 0.9500
C15_2 C16_2 1.363(5)
C15_2 H15_2 0.9500
C16_2 C17_2 1.388(4)
C16_2 H16_2 0.9500
C17_2 C1_8 1.507(4)
C18_2 N4_2 1.377(3)
C19_2 N4_2 1.471(3)
C19_2 C20_2 1.478(4)
C19_2 H19A_2 0.9900
C19_2 H19B_2 0.9900
C20_2 H20A_2 0.9900
C20_2 H20B_2 0.9900
C21_2 C26_2 1.400(4)
C21_2 C22_2 1.413(3)
C21_2 N4_2 1.441(3)
C22_2 C23_2 1.391(4)
C22_2 C1_7 1.510(4)
C23_2 C24_2 1.384(5)
C23_2 H23_2 0.9500
C24_2 C25_2 1.380(4)
C24_2 H24_2 0.9500
C25_2 C26_2 1.388(4)
C25_2 H25_2 0.9500
C26_2 C1_6 1.506(4)
C27_2 C32_2 1.388(4)
C27_2 C28_2 1.409(4)
C28_2 C29_2 1.393(4)
C28_2 C1_5 1.518(6)
C28_2 C1_51 1.586(16)
C29_2 C30_2 1.357(5)
C29_2 H29_2 0.9500
C30_2 C31_2 1.380(5)
C30_2 H30_2 0.9500
C31_2 C32_2 1.386(4)
C31_2 H31_2 0.9500
C32_2 C1_4 1.468(13)
C32_2 C1_41 1.61(3)
C33_2 C34_2 1.391(3)
C33_2 C38_2 1.392(3)
C34_2 C35_2 1.398(3)
C35_2 C36_2 1.381(4)
C35_2 H35_2 0.9500
C36_2 C37_2 1.374(5)
C36_2 H36_2 0.9500
C37_2 C38_2 1.380(4)
C37_2 H37_2 0.9500
C38_2 H38_2 0.9500
C39_2 C40_2 1.392(3)
C39_2 C44_2 1.399(3)
C40_2 C41_2 1.392(3)
C41_2 C42_2 1.371(4)
C41_2 H41_2 0.9500
C42_2 C43_2 1.365(5)
C42_2 H42_2 0.9500
C43_2 C44_2 1.384(4)
C43_2 H43_2 0.9500
C44_2 H44_2 0.9500
C1_4 C2_4 1.449(14)
C1_4 H1_4 0.9500
C2_4 H2A_4 0.9500
C2_4 H2B_4 0.9500
C1_41 C2_41 1.57(3)
C1_41 H1A_41 0.9900
C1_41 H1AB_41 0.9900
C2_41 H2A_41 0.9800
C2_41 H2B_41 0.9800
C2_41 H2C_41 0.9800
C1_5 C2_5 1.620(8)
C1_5 H1A_5 0.9900
C1_5 H1AB_5 0.9900
C2_5 H2A_5 0.9800
C2_5 H2B_5 0.9800
C2_5 H2C_5 0.9800
C1_51 C2_51 1.461(15)
C1_51 H1A_51 0.9900
C1_51 H1AB_51 0.9900
C2_51 H2A_51 0.9800
C2_51 H2B_51 0.9800
C2_51 H2C_51 0.9800
C1_6 C2_6 1.499(5)
C1_6 H1A_6 0.9900
C1_6 H1AB_6 0.9900
C2_6 H2A_6 0.9800
C2_6 H2B_6 0.9800
C2_6 H2C_6 0.9800
C1_7 C2_7 1.499(4)
C1_7 H1A_7 0.9900
C1_7 H1AB_7 0.9900
C2_7 H2A_7 0.9800
C2_7 H2B_7 0.9800
C2_7 H2C_7 0.9800
C1_8 C2_8 1.484(4)
C1_8 H1A_8 0.9900
C1_8 H1AB_8 0.9900
C2_8 H2A_8 0.9800
C2_8 H2B_8 0.9800
C2_8 H2C_8 0.9800
C1_9 C2_9 1.478(17)
C1_9 H1A_9 0.9900
C1_9 H1AB_9 0.9900
C2_9 H2A_9 0.9800
C2_9 H2B_9 0.9800
C2_9 H2C_9 0.9800
C1_91 C2_91 1.54(4)
C1_91 H1_91 0.9500
C2_91 H2A_91 0.9500
C2_91 H2B_91 0.9500
C1_10 C2_10 1.479(4)
C1_10 H1A_10 0.9900
C1_10 H1AB_10 0.9900
C2_10 H2A_10 0.9800
C2_10 H2B_10 0.9800
C2_10 H2C_10 0.9800

loop_
_geom_torsion_atom_site_label_1
_geom_torsion_atom_site_label_2
_geom_torsion_atom_site_label_3
_geom_torsion_atom_site_label_4
_geom_torsion
C4_1 N1_1 C1_1 N2_1 158.57(19)
C3_1 N1_1 C1_1 N2_1 3.0(2)
C4_1 N1_1 C1_1 B2_1 -20.3(3)
C3_1 N1_1 C1_1 B2_1 -175.87(19)
B2_1 B1_1 S1_1 C37_1 169.00(18)
S2_1 B1_1 S1_1 C37_1 -5.46(14)
N1_1 C1_1 B2_1 B3_1 -49.6(3)
N2_1 C1_1 B2_1 B3_1 131.8(2)
N1_1 C1_1 B2_1 B1_1 140.15(19)
N2_1 C1_1 B2_1 B1_1 -38.5(3)
S2_1 B1_1 B2_1 C1_1 115.72(18)
S1_1 B1_1 B2_1 C1_1 -58.0(2)
S2_1 B1_1 B2_1 B3_1 -53.6(3)
S1_1 B1_1 B2_1 B3_1 132.69(19)
B2_1 B1_1 S2_1 C42_1 -169.70(17)
S1_1 B1_1 S2_1 C42_1 5.05(14)
N1_1 C1_1 N2_1 C14_1 173.12(19)
B2_1 C1_1 N2_1 C14_1 -8.0(3)
N1_1 C1_1 N2_1 C2_1 6.2(2)
B2_1 C1_1 N2_1 C2_1 -175.0(2)
C3_1 C2_1 N2_1 C1_1 -12.3(3)
C3_1 C2_1 N2_1 C14_1 179.5(2)
C1_1 B2_1 B3_1 C24_1 176.42(16)
B1_1 B2_1 B3_1 C24_1 -15.1(3)
C1_1 B2_1 B3_1 B4_1 -10.2(3)
B1_1 B2_1 B3_1 B4_1 158.35(19)
C1_1 N1_1 C3_1 C2_1 -10.3(3)
C4_1 N1_1 C3_1 C2_1 -169.3(2)
N2_1 C2_1 C3_1 N1_1 12.7(3)
C24_1 B3_1 B4_1 S3_1 124.91(17)
B2_1 B3_1 B4_1 S3_1 -48.9(3)
C24_1 B3_1 B4_1 S4_1 -54.8(2)
B2_1 B3_1 B4_1 S4_1 131.31(18)
C48_1 S3_1 B4_1 B3_1 178.34(17)
C48_1 S3_1 B4_1 S4_1 -1.87(13)
C4_1 C5_1 C6_1 C7_1 1.4(3)
C12_1 C5_1 C6_1 C7_1 -178.5(2)
C5_1 C6_1 C7_1 C8_1 0.3(4)
C6_1 C7_1 C8_1 C9_1 -0.1(4)
C7_1 C8_1 C9_1 C4_1 -1.8(3)
C7_1 C8_1 C9_1 C10_1 178.0(2)
C8_1 C9_1 C10_1 C11_1 -65.6(3)
C4_1 C9_1 C10_1 C11_1 114.1(2)
C6_1 C5_1 C12_1 C13_1 23.0(3)
C4_1 C5_1 C12_1 C13_1 -156.9(2)
C1_1 N2_1 C14_1 C15_1 -71.3(3)
C2_1 N2_1 C14_1 C15_1 94.9(3)
C1_1 N2_1 C14_1 C19_1 112.6(2)
C2_1 N2_1 C14_1 C19_1 -81.1(3)
C19_1 C14_1 C15_1 C16_1 -5.1(3)
N2_1 C14_1 C15_1 C16_1 179.03(19)
C19_1 C14_1 C15_1 C22_1 175.7(2)
N2_1 C14_1 C15_1 C22_1 -0.2(3)
C14_1 C15_1 C16_1 C17_1 1.1(4)
C22_1 C15_1 C16_1 C17_1 -179.7(2)
C15_1 C16_1 C17_1 C18_1 2.2(4)
C16_1 C17_1 C18_1 C19_1 -1.7(5)
C17_1 C18_1 C19_1 C14_1 -2.1(4)
C17_1 C18_1 C19_1 C20_1 175.0(3)
C15_1 C14_1 C19_1 C18_1 5.6(3)
N2_1 C14_1 C19_1 C18_1 -178.5(2)
C15_1 C14_1 C19_1 C20_1 -171.4(2)
N2_1 C14_1 C19_1 C20_1 4.5(3)
C18_1 C19_1 C20_1 C21_1 -73.0(4)
C14_1 C19_1 C20_1 C21_1 104.0(3)
C16_1 C15_1 C22_1 C23_1 28.8(4)
C14_1 C15_1 C22_1 C23_1 -151.9(3)
C27_1 N3_1 C24_1 N4_1 168.0(2)
C26_1 N3_1 C24_1 N4_1 6.0(2)
C27_1 N3_1 C24_1 B3_1 -14.7(3)
C26_1 N3_1 C24_1 B3_1 -176.7(2)
B2_1 B3_1 C24_1 N4_1 -44.5(3)
B4_1 B3_1 C24_1 N4_1 141.3(2)
B2_1 B3_1 C24_1 N3_1 138.8(2)
B4_1 B3_1 C24_1 N3_1 -35.4(3)
C24_1 N3_1 C26_1 C25_1 -16.2(3)
C27_1 N3_1 C26_1 C25_1 179.9(2)
N4_1 C25_1 C26_1 N3_1 18.9(3)
C24_1 N3_1 C27_1 C28_1 -66.2(3)
C26_1 N3_1 C27_1 C28_1 94.9(3)
C24_1 N3_1 C27_1 C32_1 120.1(2)
C26_1 N3_1 C27_1 C32_1 -78.8(3)
C32_1 C27_1 C28_1 C29_1 -3.2(3)
N3_1 C27_1 C28_1 C29_1 -176.67(19)
C32_1 C27_1 C28_1 C35_1 176.8(2)
N3_1 C27_1 C28_1 C35_1 3.3(3)
C27_1 C28_1 C29_1 C30_1 1.1(4)
C35_1 C28_1 C29_1 C30_1 -178.9(2)
C28_1 C29_1 C30_1 C31_1 0.9(4)
C29_1 C30_1 C31_1 C32_1 -0.8(5)
C30_1 C31_1 C32_1 C27_1 -1.2(4)
C30_1 C31_1 C32_1 C33_1 178.1(3)
C28_1 C27_1 C32_1 C31_1 3.3(4)
N3_1 C27_1 C32_1 C31_1 176.8(2)
C28_1 C27_1 C32_1 C33_1 -176.0(2)
N3_1 C27_1 C32_1 C33_1 -2.5(4)
C31_1 C32_1 C33_1 C34_1 -59.1(4)
C27_1 C32_1 C33_1 C34_1 120.2(3)
C29_1 C28_1 C35_1 C36_1 19.7(3)
C27_1 C28_1 C35_1 C36_1 -160.3(2)
B1_1 S1_1 C37_1 C42_1 4.1(2)
B1_1 S1_1 C37_1 C38_1 -173.8(3)
C42_1 C37_1 C38_1 C39_1 -0.3(5)
S1_1 C37_1 C38_1 C39_1 177.6(3)
C37_1 C38_1 C39_1 C40_1 -1.0(6)
C38_1 C39_1 C40_1 C41_1 1.8(6)
C39_1 C40_1 C41_1 C42_1 -1.4(6)
C38_1 C37_1 C42_1 C41_1 0.7(4)
S1_1 C37_1 C42_1 C41_1 -177.4(2)
C38_1 C37_1 C42_1 S2_1 177.1(2)
S1_1 C37_1 C42_1 S2_1 -1.0(3)
C40_1 C41_1 C42_1 C37_1 0.1(5)
C40_1 C41_1 C42_1 S2_1 -176.0(3)
B1_1 S2_1 C42_1 C37_1 -2.7(2)
B1_1 S2_1 C42_1 C41_1 173.6(2)
C48_1 C43_1 C44_1 C45_1 1.6(4)
S4_1 C43_1 C44_1 C45_1 -174.6(2)
C43_1 C44_1 C45_1 C46_1 0.6(4)
C44_1 C45_1 C46_1 C47_1 -2.0(5)
C45_1 C46_1 C47_1 C48_1 1.1(4)
C44_1 C43_1 C48_1 C47_1 -2.5(3)
S4_1 C43_1 C48_1 C47_1 173.98(17)
C44_1 C43_1 C48_1 S3_1 179.51(18)
S4_1 C43_1 C48_1 S3_1 -4.1(2)
C46_1 C47_1 C48_1 C43_1 1.1(4)
C46_1 C47_1 C48_1 S3_1 179.0(2)
B4_1 S3_1 C48_1 C43_1 3.65(18)
B4_1 S3_1 C48_1 C47_1 -174.3(2)
C54_1 C49_1 C50_1 C51_1 -3.3(3)
N4_1 C49_1 C50_1 C51_1 -173.15(17)
C54_1 C49_1 C50_1 C57_1 176.14(19)
N4_1 C49_1 C50_1 C57_1 6.3(3)
C49_1 C50_1 C51_1 C52_1 2.0(3)
C57_1 C50_1 C51_1 C52_1 -177.5(2)
C50_1 C51_1 C52_1 C53_1 0.2(3)
C51_1 C52_1 C53_1 C54_1 -1.2(3)
C52_1 C53_1 C54_1 C49_1 -0.1(3)
C52_1 C53_1 C54_1 C55_1 177.8(2)
C50_1 C49_1 C54_1 C53_1 2.4(3)
N4_1 C49_1 C54_1 C53_1 172.47(17)
C50_1 C49_1 C54_1 C55_1 -175.46(18)
N4_1 C49_1 C54_1 C55_1 -5.4(3)
C53_1 C54_1 C55_1 C56_1 13.9(3)
C49_1 C54_1 C55_1 C56_1 -168.2(2)
C51_1 C50_1 C57_1 C58_1 32.5(3)
C49_1 C50_1 C57_1 C58_1 -147.0(3)
C8_1 C9_1 C4_1 C5_1 3.5(3)
C10_1 C9_1 C4_1 C5_1 -176.26(19)
C8_1 C9_1 C4_1 N1_1 174.70(18)
C10_1 C9_1 C4_1 N1_1 -5.1(3)
C6_1 C5_1 C4_1 C9_1 -3.3(3)
C12_1 C5_1 C4_1 C9_1 176.61(19)
C6_1 C5_1 C4_1 N1_1 -174.34(18)
C12_1 C5_1 C4_1 N1_1 5.6(3)
C1_1 N1_1 C4_1 C9_1 132.3(2)
C3_1 N1_1 C4_1 C9_1 -72.8(2)
C1_1 N1_1 C4_1 C5_1 -56.4(3)
C3_1 N1_1 C4_1 C5_1 98.5(2)
C44_1 C43_1 S4_1 B4_1 178.6(2)
C48_1 C43_1 S4_1 B4_1 2.31(18)
B3_1 B4_1 S4_1 C43_1 179.92(17)
S3_1 B4_1 S4_1 C43_1 0.13(13)
N3_1 C24_1 N4_1 C49_1 156.27(19)
B3_1 C24_1 N4_1 C49_1 -20.9(3)
N3_1 C24_1 N4_1 C25_1 7.3(2)
B3_1 C24_1 N4_1 C25_1 -169.9(2)
C50_1 C49_1 N4_1 C24_1 -56.2(3)
C54_1 C49_1 N4_1 C24_1 133.7(2)
C50_1 C49_1 N4_1 C25_1 92.0(2)
C54_1 C49_1 N4_1 C25_1 -78.2(2)
C26_1 C25_1 N4_1 C24_1 -17.1(3)
C26_1 C25_1 N4_1 C49_1 -170.5(2)
B2_2 B1_2 S1_2 C40_2 179.8(2)
S2_2 B1_2 S1_2 C40_2 -0.70(17)
N2_2 C1_2 N1_2 C4_2 158.9(2)
B3_2 C1_2 N1_2 C4_2 -18.4(3)
N2_2 C1_2 N1_2 C2_2 7.4(2)
B3_2 C1_2 N1_2 C2_2 -169.9(2)
S1_2 B1_2 B2_2 C18_2 -60.3(3)
S2_2 B1_2 B2_2 C18_2 120.3(2)
S1_2 B1_2 B2_2 B3_2 129.1(2)
S2_2 B1_2 B2_2 B3_2 -50.3(3)
B2_2 B1_2 S2_2 C39_2 179.4(2)
S1_2 B1_2 S2_2 C39_2 -0.13(16)
N1_2 C1_2 N2_2 C12_2 173.9(2)
B3_2 C1_2 N2_2 C12_2 -8.8(3)
N1_2 C1_2 N2_2 C3_2 6.9(3)
B3_2 C1_2 N2_2 C3_2 -175.8(2)
C1_2 N1_2 C2_2 C3_2 -17.9(3)
C4_2 N1_2 C2_2 C3_2 -173.1(2)
N1_2 C1_2 B3_2 B2_2 -48.7(3)
N2_2 C1_2 B3_2 B2_2 134.4(2)
N1_2 C1_2 B3_2 B4_2 139.3(2)
N2_2 C1_2 B3_2 B4_2 -37.5(3)
C18_2 B2_2 B3_2 C1_2 176.8(2)
B1_2 B2_2 B3_2 C1_2 -12.9(4)
C18_2 B2_2 B3_2 B4_2 -12.5(4)
B1_2 B2_2 B3_2 B4_2 157.8(2)
C1_2 N2_2 C3_2 C2_2 -17.6(3)
C12_2 N2_2 C3_2 C2_2 174.2(2)
N1_2 C2_2 C3_2 N2_2 19.9(3)
C1_2 B3_2 B4_2 S3_2 118.6(2)
B2_2 B3_2 B4_2 S3_2 -52.9(3)
C1_2 B3_2 B4_2 S4_2 -57.0(3)
B2_2 B3_2 B4_2 S4_2 131.5(2)
C33_2 S3_2 B4_2 B3_2 -173.74(18)
C33_2 S3_2 B4_2 S4_2 2.53(14)
B3_2 B4_2 S4_2 C34_2 172.41(19)
S3_2 B4_2 S4_2 C34_2 -3.85(14)
C1_91 C5_2 C6_2 C7_2 -177.9(19)
C4_2 C5_2 C6_2 C7_2 -1.9(4)
C1_9 C5_2 C6_2 C7_2 175.7(7)
C5_2 C6_2 C7_2 C8_2 -0.2(4)
C6_2 C7_2 C8_2 C9_2 0.2(4)
C7_2 C8_2 C9_2 C4_2 2.0(4)
C7_2 C8_2 C9_2 C10_2 -179.2(3)
C8_2 C9_2 C10_2 C11_2 26.4(4)
C4_2 C9_2 C10_2 C11_2 -154.8(3)
C1_2 N2_2 C12_2 C13_2 -71.6(3)
C3_2 N2_2 C12_2 C13_2 94.6(3)
C1_2 N2_2 C12_2 C17_2 112.4(3)
C3_2 N2_2 C12_2 C17_2 -81.3(3)
C17_2 C12_2 C13_2 C14_2 -5.2(3)
N2_2 C12_2 C13_2 C14_2 178.9(2)
C17_2 C12_2 C13_2 C1_10 175.0(2)
N2_2 C12_2 C13_2 C1_10 -0.8(3)
C12_2 C13_2 C14_2 C15_2 0.3(4)
C1_10 C13_2 C14_2 C15_2 -179.9(3)
C13_2 C14_2 C15_2 C16_2 3.3(5)
C14_2 C15_2 C16_2 C17_2 -2.1(5)
C15_2 C16_2 C17_2 C12_2 -2.6(4)
C15_2 C16_2 C17_2 C1_8 176.5(3)
C13_2 C12_2 C17_2 C16_2 6.4(3)
N2_2 C12_2 C17_2 C16_2 -177.7(2)
C13_2 C12_2 C17_2 C1_8 -172.8(2)
N2_2 C12_2 C17_2 C1_8 3.1(3)
C27_2 N3_2 C18_2 N4_2 174.8(2)
C20_2 N3_2 C18_2 N4_2 3.4(3)
C27_2 N3_2 C18_2 B2_2 -5.2(4)
C20_2 N3_2 C18_2 B2_2 -176.6(3)
B3_2 B2_2 C18_2 N3_2 134.1(3)
B1_2 B2_2 C18_2 N3_2 -37.1(3)
B3_2 B2_2 C18_2 N4_2 -45.8(4)
B1_2 B2_2 C18_2 N4_2 142.9(2)
C18_2 N3_2 C20_2 C19_2 -9.0(4)
C27_2 N3_2 C20_2 C19_2 178.9(3)
N4_2 C19_2 C20_2 N3_2 10.4(4)
C26_2 C21_2 C22_2 C23_2 3.6(3)
N4_2 C21_2 C22_2 C23_2 173.9(2)
C26_2 C21_2 C22_2 C1_7 -175.6(2)
N4_2 C21_2 C22_2 C1_7 -5.3(3)
C21_2 C22_2 C23_2 C24_2 -1.5(4)
C1_7 C22_2 C23_2 C24_2 177.6(2)
C22_2 C23_2 C24_2 C25_2 -0.4(4)
C23_2 C24_2 C25_2 C26_2 0.3(4)
C24_2 C25_2 C26_2 C21_2 1.6(4)
C24_2 C25_2 C26_2 C1_6 -178.1(2)
C22_2 C21_2 C26_2 C25_2 -3.6(3)
N4_2 C21_2 C26_2 C25_2 -173.6(2)
C22_2 C21_2 C26_2 C1_6 176.1(2)
N4_2 C21_2 C26_2 C1_6 6.2(3)
C18_2 N3_2 C27_2 C32_2 -71.4(4)
C20_2 N3_2 C27_2 C32_2 99.5(3)
C18_2 N3_2 C27_2 C28_2 111.2(3)
C20_2 N3_2 C27_2 C28_2 -77.9(4)
C32_2 C27_2 C28_2 C29_2 3.9(5)
N3_2 C27_2 C28_2 C29_2 -178.7(3)
C32_2 C27_2 C28_2 C1_5 178.0(4)
N3_2 C27_2 C28_2 C1_5 -4.6(5)
C32_2 C27_2 C28_2 C1_51 -165.9(7)
N3_2 C27_2 C28_2 C1_51 11.5(7)
C27_2 C28_2 C29_2 C30_2 -2.5(6)
C1_5 C28_2 C29_2 C30_2 -177.2(5)
C1_51 C28_2 C29_2 C30_2 164.7(9)
C28_2 C29_2 C30_2 C31_2 0.4(7)
C29_2 C30_2 C31_2 C32_2 0.5(6)
C30_2 C31_2 C32_2 C27_2 0.9(5)
C30_2 C31_2 C32_2 C1_4 -177.6(5)
C30_2 C31_2 C32_2 C1_41 170.7(11)
C28_2 C27_2 C32_2 C31_2 -3.2(4)
N3_2 C27_2 C32_2 C31_2 179.5(3)
C28_2 C27_2 C32_2 C1_4 175.3(5)
N3_2 C27_2 C32_2 C1_4 -2.0(6)
C28_2 C27_2 C32_2 C1_41 -173.7(10)
N3_2 C27_2 C32_2 C1_41 9.0(11)
B4_2 S3_2 C33_2 C34_2 0.2(2)
B4_2 S3_2 C33_2 C38_2 178.8(2)
C38_2 C33_2 C34_2 C35_2 -1.5(4)
S3_2 C33_2 C34_2 C35_2 177.23(19)
C38_2 C33_2 C34_2 S4_2 178.23(19)
S3_2 C33_2 C34_2 S4_2 -3.1(3)
B4_2 S4_2 C34_2 C33_2 4.3(2)
B4_2 S4_2 C34_2 C35_2 -176.0(2)
C33_2 C34_2 C35_2 C36_2 1.5(4)
S4_2 C34_2 C35_2 C36_2 -178.2(2)
C34_2 C35_2 C36_2 C37_2 -0.3(4)
C35_2 C36_2 C37_2 C38_2 -1.0(5)
C36_2 C37_2 C38_2 C33_2 1.0(4)
C34_2 C33_2 C38_2 C37_2 0.2(4)
S3_2 C33_2 C38_2 C37_2 -178.4(2)
B1_2 S2_2 C39_2 C40_2 1.3(2)
B1_2 S2_2 C39_2 C44_2 -177.9(2)
C44_2 C39_2 C40_2 C41_2 -0.5(4)
S2_2 C39_2 C40_2 C41_2 -179.7(2)
C44_2 C39_2 C40_2 S1_2 177.2(2)
S2_2 C39_2 C40_2 S1_2 -2.0(3)
B1_2 S1_2 C40_2 C41_2 179.2(2)
B1_2 S1_2 C40_2 C39_2 1.6(2)
C39_2 C40_2 C41_2 C42_2 0.1(4)
S1_2 C40_2 C41_2 C42_2 -177.5(2)
C40_2 C41_2 C42_2 C43_2 1.0(5)
C41_2 C42_2 C43_2 C44_2 -1.6(5)
C42_2 C43_2 C44_2 C39_2 1.2(5)
C40_2 C39_2 C44_2 C43_2 -0.1(4)
S2_2 C39_2 C44_2 C43_2 179.0(2)
C1_91 C5_2 C4_2 C9_2 180(2)
C6_2 C5_2 C4_2 C9_2 4.3(3)
C1_9 C5_2 C4_2 C9_2 -173.4(7)
C1_91 C5_2 C4_2 N1_2 -9(2)
C6_2 C5_2 C4_2 N1_2 174.9(2)
C1_9 C5_2 C4_2 N1_2 -2.7(7)
C8_2 C9_2 C4_2 C5_2 -4.3(3)
C10_2 C9_2 C4_2 C5_2 176.9(2)
C8_2 C9_2 C4_2 N1_2 -174.7(2)
C10_2 C9_2 C4_2 N1_2 6.5(3)
C1_2 N1_2 C4_2 C5_2 132.1(2)
C2_2 N1_2 C4_2 C5_2 -77.3(3)
C1_2 N1_2 C4_2 C9_2 -57.0(3)
C2_2 N1_2 C4_2 C9_2 93.5(3)
N3_2 C18_2 N4_2 C21_2 152.3(2)
B2_2 C18_2 N4_2 C21_2 -27.7(4)
N3_2 C18_2 N4_2 C19_2 4.0(3)
B2_2 C18_2 N4_2 C19_2 -176.1(3)
C26_2 C21_2 N4_2 C18_2 -51.3(3)
C22_2 C21_2 N4_2 C18_2 138.3(2)
C26_2 C21_2 N4_2 C19_2 96.2(3)
C22_2 C21_2 N4_2 C19_2 -74.2(3)
C20_2 C19_2 N4_2 C18_2 -9.4(4)
C20_2 C19_2 N4_2 C21_2 -161.9(3)
C31_2 C32_2 C1_4 C2_4 6.0(10)
C27_2 C32_2 C1_4 C2_4 -172.5(6)
C31_2 C32_2 C1_41 C2_41 100.6(13)
C27_2 C32_2 C1_41 C2_41 -89.5(14)
C29_2 C28_2 C1_5 C2_5 -77.7(5)
C27_2 C28_2 C1_5 C2_5 108.2(4)
C29_2 C28_2 C1_51 C2_51 -4.0(18)
C27_2 C28_2 C1_51 C2_51 163.8(11)
C25_2 C26_2 C1_6 C2_6 25.4(4)
C21_2 C26_2 C1_6 C2_6 -154.3(3)
C23_2 C22_2 C1_7 C2_7 7.8(4)
C21_2 C22_2 C1_7 C2_7 -173.1(3)
C16_2 C17_2 C1_8 C2_8 -69.0(4)
C12_2 C17_2 C1_8 C2_8 110.1(3)
C6_2 C5_2 C1_9 C2_9 1.8(14)
C4_2 C5_2 C1_9 C2_9 179.4(7)
C6_2 C5_2 C1_91 C2_91 -56(3)
C4_2 C5_2 C1_91 C2_91 128(2)
C14_2 C13_2 C1_10 C2_10 41.7(4)
C12_2 C13_2 C1_10 C2_10 -138.6(3)
